data_4307198
loop_
_publ_author_name
'Bassem S. Bassil'
'Michael H. Dickman'
'Bernd von der Kammer'
'Ulrich Kortz'

_publ_contact_author_address
; 
International University Bremen
School of Engineering and Science
P.O. Box 750 561
28725 Bremen
Germany
;
_publ_contact_author_email
;
u.kortz@iu-bremen.de
;
_publ_contact_author_fax
;
+49-421-200 3229
;
_publ_contact_author_name
;
Ulrich KORTZ
;
_publ_contact_author_phone
;
+49-421-200 3235
;
_publ_section_title
;
The Monolanthanide-Containing Silicotungstates [Ln(\b2-SiW11O39)2]13- (Ln =
La, Ce, Sm, Eu, Gd, Tb, Yb, Lu): A Synthetic and Structural Investigation
;
_journal_name_full 'Inorganic Chemistry'
_journal_page_first 2452
_journal_page_last 2458
_journal_paper_doi 10.1021/ic061737d
_journal_volume 46
_journal_year 2007
_chemical_formula_sum 'H46 K10.5 O101 Si2 W22 Yb'
_chemical_formula_weight 6346.84
_chemical_name_systematic
;
 ?
;
_space_group_IT_number 61
_symmetry_cell_setting orthorhombic
_symmetry_space_group_name_Hall '-P 2ac 2ab'
_symmetry_space_group_name_H-M 'P b c a'
_atom_sites_solution_primary direct
_atom_sites_solution_secondary difmap
_audit_creation_method SHELXL-97
_cell_angle_alpha 90.00
_cell_angle_beta 90.00
_cell_angle_gamma 90.00
_cell_formula_units_Z 8
_cell_length_a 21.3738(5)
_cell_length_b 38.3275(10)
_cell_length_c 25.3172(7)
_cell_measurement_reflns_used 5089
_cell_measurement_temperature 163(2)
_cell_measurement_theta_max 22.55
_cell_measurement_theta_min 3.22
_cell_volume 20740.0(9)
_computing_cell_refinement 'Bruker SMART'
_computing_data_collection 'Bruker SMART'
_computing_data_reduction 'Bruker SAINT'
_computing_molecular_graphics 'Bruker SHELXTL'
_computing_publication_material 'Bruker SHELXTL'
_computing_structure_refinement 'SHELXL-97 (Sheldrick, 1997)'
_computing_structure_solution 'SHELXS-97 (Sheldrick, 1990)'
_diffrn_ambient_temperature 163(2)
_diffrn_measured_fraction_theta_full 0.997
_diffrn_measured_fraction_theta_max 0.997
_diffrn_measurement_device_type 'CCD area detector'
_diffrn_measurement_method 'phi and omega scans'
_diffrn_radiation_monochromator graphite
_diffrn_radiation_source 'sealed tube'
_diffrn_radiation_type MoK\a
_diffrn_radiation_wavelength 0.71073
_diffrn_reflns_av_R_equivalents 0.2062
_diffrn_reflns_av_sigmaI/netI 0.0778
_diffrn_reflns_limit_h_max 24
_diffrn_reflns_limit_h_min -24
_diffrn_reflns_limit_k_max 44
_diffrn_reflns_limit_k_min -44
_diffrn_reflns_limit_l_max 29
_diffrn_reflns_limit_l_min -29
_diffrn_reflns_number 288147
_diffrn_reflns_theta_full 24.62
_diffrn_reflns_theta_max 24.62
_diffrn_reflns_theta_min 2.13
_exptl_absorpt_coefficient_mu 25.738
_exptl_absorpt_correction_T_max 0.6544
_exptl_absorpt_correction_T_min 0.2949
_exptl_absorpt_correction_type multi-scan
_exptl_absorpt_process_details SADABS
_exptl_crystal_colour colorless
_exptl_crystal_density_diffrn 4.065
_exptl_crystal_density_meas 0
_exptl_crystal_density_method 'not measured'
_exptl_crystal_description rod
_exptl_crystal_F_000 22236
_exptl_crystal_size_max 0.33
_exptl_crystal_size_mid 0.05
_exptl_crystal_size_min 0.02
_refine_diff_density_max 2.998
_refine_diff_density_min -2.523
_refine_diff_density_rms 0.500
_refine_ls_extinction_method none
_refine_ls_goodness_of_fit_ref 1.005
_refine_ls_matrix_type full
_refine_ls_number_parameters 757
_refine_ls_number_reflns 17459
_refine_ls_number_restraints 0
_refine_ls_restrained_S_all 1.005
_refine_ls_R_factor_all 0.0962
_refine_ls_R_factor_gt 0.0639
_refine_ls_shift/su_max 0.001
_refine_ls_shift/su_mean 0.000
_refine_ls_structure_factor_coef Fsqd
_refine_ls_weighting_details 'calc w=1/[\s^2^(Fo^2^)+(0.0730P)^2^+2000.0000P] where P=(Fo^2^+2Fc^2^)/3'
_refine_ls_weighting_scheme calc
_refine_ls_wR_factor_gt 0.1531
_refine_ls_wR_factor_ref 0.1745
_reflns_number_gt 12618
_reflns_number_total 17459
_reflns_threshold_expression >2sigma(I)
_cod_data_source_file ic061737dsi20061219_051007_8.cif
_cod_data_source_block pbca
_cod_depositor_comments
;
The following automatic conversions were performed:
'_symmetry_cell_setting' value 'Orthorhombic' changed to 'orthorhombic'
according to '/home/saulius/struct/CIF-dictionaries/cif_core.dic'
dictionary named 'cif_core.dic' version 2.4.1 from 2010-06-29.

Automatic conversion script
Id: cif_fix_enum 1527 2010-12-29 10:47:43Z saulius 
;
_cod_original_formula_sum 'H46 K10.50 O101 Si2 W22 Yb'
_cod_database_code 4307198

loop_
_symmetry_equiv_pos_as_xyz
'x, y, z'
'-x+1/2, -y, z+1/2'
'-x, y+1/2, -z+1/2'
'x+1/2, -y+1/2, -z'
'-x, -y, -z'
'x-1/2, y, -z-1/2'
'x, -y-1/2, z-1/2'
'-x-1/2, y-1/2, z'

loop_
_atom_site_label
_atom_site_type_symbol
_atom_site_fract_x
_atom_site_fract_y
_atom_site_fract_z
_atom_site_U_iso_or_equiv
_atom_site_adp_type
_atom_site_occupancy
_atom_site_symmetry_multiplicity
_atom_site_calc_flag
_atom_site_refinement_flags
_atom_site_disorder_assembly
_atom_site_disorder_group
W1 W 0.57932(6) 0.33380(3) 0.64747(5) 0.0265(3) Uani 0.90 1 d P . .
W1A W 0.5289(6) 0.3667(3) 0.6512(5) 0.035(3) Uiso 0.10 1 d P . .
W2 W 0.47416(6) 0.35738(3) 0.73870(5) 0.0249(3) Uani 0.90 1 d P . .
W2A W 0.4929(7) 0.3205(4) 0.7591(6) 0.041(3) Uiso 0.10 1 d P . .
W3 W 0.54653(5) 0.27823(3) 0.74713(5) 0.0206(3) Uani 0.90 1 d P . .
W3A W 0.5947(6) 0.2856(3) 0.6712(5) 0.031(3) Uiso 0.10 1 d P . .
W4 W 0.47237(6) 0.34114(3) 0.53588(5) 0.0350(3) Uani 1 1 d . . .
W5 W 0.39144(5) 0.26755(3) 0.51688(4) 0.0300(3) Uani 1 1 d . . .
W6 W 0.54298(5) 0.26284(3) 0.55311(5) 0.0271(3) Uani 1 1 d . . .
W7 W 0.35339(5) 0.36954(3) 0.63608(5) 0.0294(3) Uani 1 1 d . . .
W8 W 0.27471(5) 0.29460(3) 0.61520(4) 0.0248(3) Uani 1 1 d . . .
W9 W 0.31844(5) 0.31726(3) 0.73765(4) 0.0251(3) Uani 1 1 d . . .
W10 W 0.36104(5) 0.20891(3) 0.63116(5) 0.0245(3) Uani 1 1 d . . .
W11 W 0.40549(5) 0.23030(3) 0.74992(4) 0.0230(2) Uani 1 1 d . . .
W12 W 0.53230(5) 0.05998(3) 0.55351(4) 0.0238(3) Uani 1 1 d . . .
W13 W 0.68731(5) 0.05945(3) 0.53265(4) 0.0239(3) Uani 1 1 d . . .
W14 W 0.60680(5) 0.13681(3) 0.54378(4) 0.0214(2) Uani 1 1 d . . .
W15 W 0.47088(5) 0.08999(3) 0.68108(4) 0.0223(2) Uani 1 1 d . . .
W16 W 0.53992(5) 0.01058(3) 0.67577(5) 0.0249(3) Uani 1 1 d . . .
W17 W 0.56434(5) 0.06229(3) 0.77964(4) 0.0252(3) Uani 1 1 d . . .
W18 W 0.71434(5) 0.00797(3) 0.65317(5) 0.0245(3) Uani 1 1 d . . .
W19 W 0.79448(5) 0.08235(3) 0.64024(4) 0.0219(2) Uani 1 1 d . . .
W20 W 0.73418(5) 0.06019(3) 0.75840(4) 0.0238(3) Uani 1 1 d . . .
W21 W 0.64787(5) 0.14660(3) 0.76192(4) 0.0212(2) Uani 1 1 d . . .
W22 W 0.70378(5) 0.16874(3) 0.64719(4) 0.0199(2) Uani 1 1 d . . .
Si1 Si 0.4333(3) 0.28910(19) 0.6475(3) 0.0208(15) Uiso 1 1 d . . .
Si2 Si 0.6313(3) 0.08761(17) 0.6584(3) 0.0137(14) Uiso 1 1 d . . .
Yb Yb 0.53178(5) 0.18890(3) 0.66567(5) 0.0216(3) Uani 1 1 d . . .
O1Y O 0.4316(8) 0.1836(5) 0.6331(7) 0.027(4) Uiso 1 1 d . . .
O2Y O 0.5296(8) 0.2287(5) 0.5989(7) 0.026(4) Uiso 1 1 d . . .
O3Y O 0.5559(8) 0.2429(5) 0.7043(7) 0.026(4) Uiso 1 1 d . . .
O4Y O 0.4630(8) 0.1983(4) 0.7361(7) 0.021(4) Uiso 1 1 d . . .
O5Y O 0.5875(7) 0.1755(4) 0.7431(6) 0.014(3) Uiso 1 1 d . . .
O6Y O 0.5035(8) 0.1319(4) 0.6865(7) 0.021(4) Uiso 1 1 d . . .
O7Y O 0.6373(8) 0.1967(5) 0.6475(7) 0.023(4) Uiso 1 1 d . . .
O8Y O 0.5579(8) 0.1557(4) 0.5907(7) 0.023(4) Uiso 1 1 d . . .
O1T O 0.6489(11) 0.3539(6) 0.6306(9) 0.052(6) Uiso 1 1 d . . .
O2T O 0.4741(10) 0.3940(6) 0.7790(9) 0.044(5) Uiso 1 1 d . . .
O3T O 0.5969(10) 0.2682(5) 0.7999(8) 0.041(5) Uiso 1 1 d . . .
O4T O 0.4855(11) 0.3759(6) 0.4946(9) 0.049(6) Uiso 1 1 d . . .
O5T O 0.3567(10) 0.2548(6) 0.4591(8) 0.042(5) Uiso 1 1 d . . .
O6T O 0.6066(9) 0.2488(5) 0.5184(8) 0.036(5) Uiso 1 1 d . . .
O7T O 0.3342(10) 0.4114(6) 0.6213(9) 0.046(6) Uiso 1 1 d . . .
O8T O 0.1987(9) 0.2904(5) 0.5898(7) 0.029(4) Uiso 1 1 d . . .
O9T O 0.2743(8) 0.3262(5) 0.7932(7) 0.024(4) Uiso 1 1 d . . .
O10T O 0.3067(9) 0.1780(5) 0.6118(8) 0.035(5) Uiso 1 1 d . . .
O11T O 0.3789(8) 0.2165(5) 0.8118(7) 0.026(4) Uiso 1 1 d . . .
O1S1 O 0.4889(8) 0.3081(5) 0.6822(7) 0.024(4) Uiso 1 1 d . . .
O12T O 0.4744(9) 0.0435(5) 0.5136(8) 0.037(5) Uiso 1 1 d . . .
O1S2 O 0.6176(8) 0.0867(4) 0.5955(6) 0.018(4) Uiso 1 1 d . . .
O12 O 0.5462(9) 0.3680(5) 0.6967(8) 0.035(5) Uiso 1 1 d . . .
O13T O 0.7279(8) 0.0404(5) 0.4805(7) 0.025(4) Uiso 1 1 d . . .
O13 O 0.6058(9) 0.3075(5) 0.7091(8) 0.035(5) Uiso 1 1 d . . .
O14T O 0.6074(9) 0.1667(5) 0.4928(7) 0.030(4) Uiso 1 1 d . . .
O14 O 0.5237(10) 0.3536(5) 0.5966(8) 0.039(5) Uiso 1 1 d . . .
O15T O 0.3910(9) 0.0980(5) 0.6808(8) 0.033(5) Uiso 1 1 d . . .
O16T O 0.5125(9) -0.0326(5) 0.6728(8) 0.034(5) Uiso 1 1 d . . .
O16 O 0.5859(9) 0.2916(5) 0.6062(7) 0.028(4) Uiso 1 1 d . . .
O17T O 0.5473(9) 0.0537(5) 0.8450(7) 0.030(4) Uiso 1 1 d . . .
O18T O 0.7363(9) -0.0340(5) 0.6425(7) 0.030(4) Uiso 1 1 d . . .
O19T O 0.8711(9) 0.0893(5) 0.6193(7) 0.027(4) Uiso 1 1 d . . .
O20T O 0.7722(9) 0.0503(5) 0.8165(8) 0.037(5) Uiso 1 1 d . . .
O21T O 0.6664(10) 0.1619(5) 0.8246(8) 0.038(5) Uiso 1 1 d . . .
O2S1 O 0.4519(8) 0.2907(4) 0.5857(6) 0.019(4) Uiso 1 1 d . . .
O22T O 0.7616(8) 0.1977(5) 0.6269(7) 0.023(4) Uiso 1 1 d . . .
O2S2 O 0.5724(8) 0.0682(4) 0.6899(6) 0.020(4) Uiso 1 1 d . . .
O23 O 0.5215(10) 0.3266(6) 0.7781(9) 0.039(5) Uiso 1 1 d . . .
O27 O 0.4267(9) 0.3752(5) 0.6764(7) 0.032(5) Uiso 1 1 d . . .
O29 O 0.3989(9) 0.3348(5) 0.7575(7) 0.030(4) Uiso 1 1 d . . .
O3S1 O 0.3699(8) 0.3110(5) 0.6560(7) 0.024(4) Uiso 1 1 d . . .
O3S2 O 0.6953(8) 0.0654(4) 0.6717(7) 0.021(4) Uiso 1 1 d . . .
O4S1 O 0.4207(8) 0.2487(5) 0.6678(7) 0.022(4) Uiso 1 1 d . . .
O4S2 O 0.6419(8) 0.1273(4) 0.6798(7) 0.022(4) Uiso 1 1 d . . .
O45 O 0.4154(10) 0.3138(5) 0.4942(8) 0.038(5) Uiso 1 1 d . . .
O46 O 0.5363(9) 0.3107(5) 0.5167(8) 0.037(5) Uiso 1 1 d . . .
O47 O 0.4030(9) 0.3585(5) 0.5743(8) 0.033(5) Uiso 1 1 d . . .
O56 O 0.4746(9) 0.2508(5) 0.5052(7) 0.029(4) Uiso 1 1 d . . .
O58 O 0.3234(8) 0.2905(5) 0.5517(7) 0.026(4) Uiso 1 1 d . . .
O78 O 0.2850(9) 0.3450(5) 0.6035(7) 0.029(4) Uiso 1 1 d . . .
O79 O 0.3116(9) 0.3621(5) 0.7012(8) 0.035(5) Uiso 1 1 d . . .
O89 O 0.2537(8) 0.3031(5) 0.6877(7) 0.024(4) Uiso 1 1 d . . .
O101 O 0.3427(8) 0.2077(4) 0.7056(7) 0.022(4) Uiso 1 1 d . . .
O123 O 0.6022(9) 0.0424(5) 0.5149(7) 0.031(5) Uiso 1 1 d . . .
O124 O 0.5457(8) 0.1044(5) 0.5191(7) 0.027(4) Uiso 1 1 d . . .
O125 O 0.4854(8) 0.0835(5) 0.6060(7) 0.025(4) Uiso 1 1 d . . .
O126 O 0.5454(8) 0.0227(4) 0.6032(7) 0.022(4) Uiso 1 1 d . . .
O134 O 0.6682(8) 0.1026(4) 0.5048(7) 0.023(4) Uiso 1 1 d . . .
O138 O 0.6868(8) 0.0225(5) 0.5855(7) 0.025(4) Uiso 1 1 d . . .
O139 O 0.7530(8) 0.0800(5) 0.5737(7) 0.024(4) Uiso 1 1 d . . .
O142 O 0.6813(8) 0.1492(5) 0.5796(7) 0.027(4) Uiso 1 1 d . . .
O156 O 0.4658(8) 0.0361(4) 0.6780(7) 0.021(4) Uiso 1 1 d . . .
O157 O 0.4853(8) 0.0781(4) 0.7557(7) 0.022(4) Uiso 1 1 d . . .
O167 O 0.5467(9) 0.0175(5) 0.7510(7) 0.029(4) Uiso 1 1 d . . .
O168 O 0.6288(8) 0.0019(5) 0.6728(7) 0.024(4) Uiso 1 1 d . . .
O170 O 0.6495(8) 0.0484(5) 0.7771(7) 0.026(4) Uiso 1 1 d . . .
O171 O 0.5926(8) 0.1084(5) 0.7825(7) 0.025(4) Uiso 1 1 d . . .
O180 O 0.7374(9) 0.0140(5) 0.7254(7) 0.029(4) Uiso 1 1 d . . .
O189 O 0.7919(8) 0.0314(4) 0.6364(6) 0.018(4) Uiso 1 1 d . . .
O190 O 0.8046(8) 0.0742(5) 0.7149(7) 0.024(4) Uiso 1 1 d . . .
O192 O 0.7693(8) 0.1266(5) 0.6508(7) 0.024(4) Uiso 1 1 d . . .
O201 O 0.7126(8) 0.1055(5) 0.7671(7) 0.026(4) Uiso 1 1 d . . .
O212 O 0.7130(8) 0.1711(5) 0.7222(7) 0.027(4) Uiso 1 1 d . . .
O311 O 0.4639(8) 0.2648(4) 0.7710(7) 0.023(4) Uiso 1 1 d . . .
O510 O 0.3791(8) 0.2299(5) 0.5634(7) 0.026(4) Uiso 1 1 d . . .
O810 O 0.2981(9) 0.2502(5) 0.6312(7) 0.032(5) Uiso 1 1 d . . .
O911 O 0.3428(8) 0.2720(4) 0.7489(6) 0.019(4) Uiso 1 1 d . . .
K1 K 0.3051(3) 0.26539(17) 0.8615(3) 0.0327(15) Uani 1 1 d . . .
K2 K 0.8802(3) 0.16558(17) 0.6058(2) 0.0324(15) Uani 1 1 d . . .
K3 K 0.7161(3) 0.21337(18) 0.5208(2) 0.0342(15) Uani 1 1 d . . .
K4 K 0.8251(3) 0.14202(17) 0.7578(3) 0.0335(15) Uani 1 1 d . . .
K5 K 0.7130(4) 0.23185(19) 0.7902(3) 0.0472(19) Uani 1 1 d . . .
K6 K 0.4766(4) 0.0677(2) 0.9327(3) 0.061(2) Uani 1 1 d . . .
K7 K 0.3834(5) 0.4227(3) 0.8476(4) 0.082(3) Uani 1 1 d . . .
K8 K 0.0883(4) 0.3223(2) 0.6167(3) 0.053(2) Uani 1 1 d . . .
K9 K 0.5860(4) 0.4183(2) 0.8256(4) 0.062(2) Uani 1 1 d . . .
K10 K 0.7386(7) 0.0363(4) 0.3750(6) 0.043(3) Uiso 0.50 1 d P . .
K11 K 0.3565(8) 0.1120(4) 0.5760(6) 0.052(4) Uiso 0.50 1 d P . .
K12 K 0.7376(9) -0.0396(5) 0.5122(7) 0.067(5) Uiso 0.50 1 d P . .
O1W O 0.5469(16) 0.1291(9) 0.8888(13) 0.020(8) Uiso 0.50 1 d P . .
O2W O 0.4127(12) 0.3031(7) 0.8634(10) 0.059(7) Uiso 1 1 d . . .
O3W O 0.2212(13) 0.2860(7) 0.9319(11) 0.070(8) Uiso 1 1 d . . .
O4W O 0.3705(12) 0.0731(7) 1.0016(10) 0.064(7) Uiso 1 1 d . . .
O5W O 0.8000(11) 0.1461(6) 0.5207(10) 0.055(6) Uiso 1 1 d . . .
O6W O 0.6950(10) 0.2588(6) 0.6918(9) 0.045(6) Uiso 1 1 d . . .
O7W O 0.9310(9) 0.1406(5) 0.6990(8) 0.033(5) Uiso 1 1 d . . .
O8W O 0.6399(14) 0.2198(8) 0.8944(12) 0.075(8) Uiso 1 1 d . . .
O9W O 0.3798(10) 0.4603(6) 0.9413(9) 0.045(6) Uiso 1 1 d . . .
O10W O 0.6770(11) 0.1092(6) 0.3954(10) 0.056(6) Uiso 1 1 d . . .
O11W O 0.7611(13) 0.3893(7) 0.6472(11) 0.068(8) Uiso 1 1 d . . .
O12W O 0.6567(12) 0.3577(7) 0.7861(11) 0.065(7) Uiso 1 1 d . . .
O13W O 0.8947(12) 0.0176(7) 0.7215(10) 0.066(7) Uiso 1 1 d . . .
O14W O 0.8130(15) -0.0866(8) 0.6924(12) 0.085(9) Uiso 1 1 d . . .
O15W O 0.5198(14) 0.3846(8) 0.9062(12) 0.080(9) Uiso 1 1 d . . .
O16W O 0.5334(17) 0.1980(9) 0.8513(14) 0.025(8) Uiso 0.50 1 d P . .
O17W O 0.5088(16) 0.2649(9) 0.9011(13) 0.021(8) Uiso 0.50 1 d P . .
O18W O 0.5863(14) 0.0230(8) 0.4142(12) 0.082(9) Uiso 1 1 d . . .
O19W O 0.2263(17) 0.1080(10) 0.6072(14) 0.028(9) Uiso 0.50 1 d P . .
O20W O 0.404(2) 0.3633(12) 0.9230(17) 0.047(11) Uiso 0.50 1 d P . .
O21W O 0.8407(17) 0.0008(9) 0.5419(14) 0.027(9) Uiso 0.50 1 d P . .
O22W O 0.437(2) 0.1572(11) 0.5207(17) 0.045(11) Uiso 0.50 1 d P . .
O23W O 0.5389(19) -0.0495(11) 0.8046(16) 0.040(10) Uiso 0.50 1 d P . .
O24W O 0.833(2) 0.0394(11) 0.9150(17) 0.043(11) Uiso 0.50 1 d P . .
O25W O 0.818(2) -0.0805(11) 0.5992(17) 0.044(11) Uiso 0.50 1 d P . .
O26W O 0.444(3) 0.0050(14) 0.881(2) 0.067(15) Uiso 0.50 1 d P . .
O27W O 0.315(2) 0.4251(12) 0.7560(18) 0.051(12) Uiso 0.50 1 d P . .
O28W O 0.832(3) -0.0099(14) 0.384(2) 0.067(15) Uiso 0.50 1 d P . .
O29W O 0.8401(19) 0.0259(11) 0.3070(16) 0.038(10) Uiso 0.50 1 d P . .
O30W O 0.629(2) 0.3494(13) 0.4691(19) 0.055(13) Uiso 0.50 1 d P . .
O31W O 0.487(3) -0.0736(16) 0.880(2) 0.083(18) Uiso 0.50 1 d P . .

loop_
_atom_site_aniso_label
_atom_site_aniso_U_11
_atom_site_aniso_U_22
_atom_site_aniso_U_33
_atom_site_aniso_U_23
_atom_site_aniso_U_13
_atom_site_aniso_U_12
W1 0.0214(6) 0.0250(7) 0.0332(7) 0.0063(5) 0.0015(5) -0.0025(5)
W2 0.0234(6) 0.0209(6) 0.0303(7) -0.0025(5) -0.0041(5) 0.0008(5)
W3 0.0178(6) 0.0208(6) 0.0232(6) 0.0009(5) -0.0025(5) 0.0010(5)
W4 0.0277(7) 0.0376(7) 0.0398(7) 0.0164(6) 0.0053(5) 0.0092(6)
W5 0.0223(6) 0.0453(7) 0.0223(6) 0.0004(5) -0.0020(5) 0.0093(5)
W6 0.0193(6) 0.0326(6) 0.0293(6) 0.0074(5) 0.0028(5) 0.0055(5)
W7 0.0256(6) 0.0256(6) 0.0371(7) 0.0042(5) -0.0022(5) 0.0069(5)
W8 0.0172(6) 0.0307(6) 0.0265(6) -0.0004(5) -0.0029(5) 0.0052(5)
W9 0.0222(6) 0.0271(6) 0.0260(6) -0.0003(5) -0.0002(5) 0.0063(5)
W10 0.0155(5) 0.0257(6) 0.0323(6) -0.0016(5) -0.0030(5) 0.0008(5)
W11 0.0181(5) 0.0257(6) 0.0252(6) 0.0026(5) 0.0015(4) 0.0031(5)
W12 0.0190(6) 0.0277(6) 0.0247(6) -0.0024(5) -0.0023(5) -0.0022(5)
W13 0.0199(6) 0.0289(6) 0.0230(6) -0.0024(5) 0.0004(4) -0.0003(5)
W14 0.0180(5) 0.0260(6) 0.0202(5) 0.0024(4) -0.0023(4) -0.0008(5)
W15 0.0169(5) 0.0228(6) 0.0271(6) 0.0015(5) 0.0016(4) -0.0011(4)
W16 0.0198(6) 0.0210(6) 0.0338(6) 0.0021(5) 0.0013(5) -0.0032(5)
W17 0.0234(6) 0.0299(6) 0.0223(6) 0.0053(5) 0.0019(5) -0.0015(5)
W18 0.0212(6) 0.0210(6) 0.0313(6) 0.0015(5) -0.0011(5) 0.0007(5)
W19 0.0162(5) 0.0233(6) 0.0261(6) 0.0006(5) -0.0010(4) 0.0005(4)
W20 0.0217(6) 0.0253(6) 0.0244(6) 0.0044(5) -0.0030(5) 0.0024(5)
W21 0.0187(5) 0.0236(6) 0.0214(5) -0.0007(4) -0.0021(4) 0.0009(4)
W22 0.0158(5) 0.0216(5) 0.0225(6) 0.0018(4) -0.0014(4) -0.0012(4)
Yb 0.0161(6) 0.0225(6) 0.0262(6) 0.0010(5) -0.0004(5) 0.0000(5)
K1 0.027(3) 0.037(4) 0.035(4) -0.001(3) 0.002(3) 0.004(3)
K2 0.031(3) 0.036(4) 0.031(3) 0.002(3) -0.001(3) 0.002(3)
K3 0.029(3) 0.044(4) 0.029(3) 0.006(3) 0.006(3) 0.008(3)
K4 0.023(3) 0.030(3) 0.047(4) -0.003(3) -0.007(3) 0.010(3)
K5 0.047(4) 0.038(4) 0.056(5) -0.015(3) -0.026(4) 0.004(3)
K6 0.062(5) 0.071(6) 0.049(5) -0.016(4) 0.003(4) 0.014(5)
K7 0.074(7) 0.080(7) 0.091(7) -0.029(6) 0.031(6) -0.006(6)
K8 0.044(5) 0.061(5) 0.055(5) 0.009(4) 0.012(4) -0.007(4)
K9 0.038(4) 0.067(6) 0.081(6) 0.016(5) -0.011(4) 0.010(4)

loop_
_atom_type_symbol
_atom_type_description
_atom_type_scat_dispersion_real
_atom_type_scat_dispersion_imag
_atom_type_scat_source
O O 0.0106 0.0060 'International Tables Vol C Tables 4.2.6.8 and 6.1.1.4'
Si Si 0.0817 0.0704 'International Tables Vol C Tables 4.2.6.8 and 6.1.1.4'
K K 0.2009 0.2494 'International Tables Vol C Tables 4.2.6.8 and 6.1.1.4'
Yb Yb -0.3850 5.5486 'International Tables Vol C Tables 4.2.6.8 and 6.1.1.4'
W W -0.8490 6.8722 'International Tables Vol C Tables 4.2.6.8 and 6.1.1.4'
H H 0.0000 0.0000 'International Tables Vol C Tables 4.2.6.8 and 6.1.1.4'

loop_
_geom_angle_atom_site_label_1
_geom_angle_atom_site_label_2
_geom_angle_atom_site_label_3
_geom_angle
_geom_angle_site_symmetry_1
_geom_angle_site_symmetry_3
_geom_angle_publ_flag
W1A W1 O1T 103.5(9) . . ?
W1A W1 O14 48.2(8) . . ?
O1T W1 O14 101.0(10) . . ?
W1A W1 O16 135.6(7) . . ?
O1T W1 O16 100.2(10) . . ?
O14 W1 O16 90.7(8) . . ?
W1A W1 O13 122.5(7) . . ?
O1T W1 O13 100.4(10) . . ?
O14 W1 O13 158.3(9) . . ?
O16 W1 O13 88.8(8) . . ?
W1A W1 O12 38.3(7) . . ?
O1T W1 O12 99.9(10) . . ?
O14 W1 O12 86.5(9) . . ?
O16 W1 O12 159.9(8) . . ?
O13 W1 O12 86.6(8) . . ?
W1A W1 W3A 143.4(6) . . ?
O1T W1 W3A 110.5(9) . . ?
O14 W1 W3A 133.0(7) . . ?
O16 W1 W3A 50.7(6) . . ?
O13 W1 W3A 38.7(7) . . ?
O12 W1 W3A 119.9(7) . . ?
W1A W1 O1S1 76.3(6) . . ?
O1T W1 O1S1 172.2(9) . . ?
O14 W1 O1S1 84.6(8) . . ?
O16 W1 O1S1 84.9(7) . . ?
O13 W1 O1S1 73.7(7) . . ?
O12 W1 O1S1 75.0(7) . . ?
W3A W1 O1S1 68.2(6) . . ?
O12 W1A O14 158.1(17) . . ?
O12 W1A W1 83.5(12) . . ?
O14 W1A W1 74.7(10) . . ?
O12 W1A O27 91.2(13) . . ?
O14 W1A O27 103.7(11) . . ?
W1 W1A O27 137.7(9) . . ?
O12 W1A O31W 108.2(19) . 3_656 ?
O14 W1A O31W 90.4(18) . 3_656 ?
W1 W1A O31W 141.6(16) . 3_656 ?
O27 W1A O31W 79.8(16) . 3_656 ?
O12 W1A O1S1 81.0(12) . . ?
O14 W1A O1S1 87.8(11) . . ?
W1 W1A O1S1 64.0(6) . . ?
O27 W1A O1S1 73.7(7) . . ?
O31W W1A O1S1 152.1(16) 3_656 . ?
O12 W1A W2 46.7(11) . . ?
O14 W1A W2 137.5(11) . . ?
W1 W1A W2 104.0(6) . . ?
O27 W1A W2 48.5(5) . . ?
O31W W1A W2 110.4(15) 3_656 . ?
O1S1 W1A W2 56.4(5) . . ?
W2A W2 O2T 122.6(9) . . ?
W2A W2 O23 25.8(7) . . ?
O2T W2 O23 101.5(10) . . ?
W2A W2 O29 73.7(8) . . ?
O2T W2 O29 102.9(9) . . ?
O23 W2 O29 92.1(9) . . ?
W2A W2 O12 99.7(8) . . ?
O2T W2 O12 98.9(9) . . ?
O23 W2 O12 89.7(9) . . ?
O29 W2 O12 157.3(8) . . ?
W2A W2 O27 134.7(8) . . ?
O2T W2 O27 100.8(9) . . ?
O23 W2 O27 157.5(9) . . ?
O29 W2 O27 85.6(8) . . ?
O12 W2 O27 84.2(8) . . ?
W2A W2 O1S1 56.5(7) . . ?
O2T W2 O1S1 172.4(8) . . ?
O23 W2 O1S1 75.3(8) . . ?
O29 W2 O1S1 84.3(7) . . ?
O12 W2 O1S1 74.3(7) . . ?
O27 W2 O1S1 82.2(7) . . ?
W2A W2 W1A 107.4(6) . . ?
O2T W2 W1A 113.6(8) . . ?
O23 W2 W1A 108.1(7) . . ?
O29 W2 W1A 132.8(6) . . ?
O12 W2 W1A 27.4(6) . . ?
O27 W2 W1A 59.7(6) . . ?
O1S1 W2 W1A 61.8(5) . . ?
W2A W2 K9 101.1(6) . . ?
O2T W2 K9 37.3(7) . . ?
O23 W2 K9 75.5(7) . . ?
O29 W2 K9 129.7(6) . . ?
O12 W2 K9 72.6(6) . . ?
O27 W2 K9 122.6(6) . . ?
O1S1 W2 K9 135.3(4) . . ?
W1A W2 K9 97.0(3) . . ?
O23 W2A W2 98(2) . . ?
O23 W2A O1S1 133(2) . . ?
W2 W2A O1S1 83.3(8) . . ?
O23 W2A W3 84(2) . . ?
W2 W2A W3 146.1(9) . . ?
O1S1 W2A W3 71.7(7) . . ?
O23 W2A O29 132(2) . . ?
W2 W2A O29 60.5(7) . . ?
O1S1 W2A O29 90.2(10) . . ?
W3 W2A O29 139.4(10) . . ?
O23 W2A O311 113(2) . . ?
W2 W2A O311 146.9(10) . . ?
O1S1 W2A O311 83.9(9) . . ?
W3 W2A O311 53.8(6) . . ?
O29 W2A O311 89.2(9) . . ?
O23 W2A K8 24.1(19) . 6_657 ?
W2 W2A K8 113.7(7) . 6_657 ?
O1S1 W2A K8 147.3(8) . 6_657 ?
W3 W2A K8 80.2(5) . 6_657 ?
O29 W2A K8 122.4(8) . 6_657 ?
O311 W2A K8 93.1(6) . 6_657 ?
O3Y W3 O3T 103.4(9) . . ?
O3Y W3 O311 95.4(8) . . ?
O3T W3 O311 105.2(9) . . ?
O3Y W3 O13 93.7(8) . . ?
O3T W3 O13 95.9(9) . . ?
O311 W3 O13 154.3(8) . . ?
O3Y W3 W2A 141.7(7) . . ?
O3T W3 W2A 114.3(8) . . ?
O311 W3 W2A 69.3(7) . . ?
O13 W3 W2A 88.9(7) . . ?
O3Y W3 O23 162.4(9) . . ?
O3T W3 O23 93.8(9) . . ?
O311 W3 O23 83.3(8) . . ?
O13 W3 O23 80.9(8) . . ?
W2A W3 O23 22.8(6) . . ?
O3Y W3 W3A 60.1(7) . . ?
O3T W3 W3A 113.9(8) . . ?
O311 W3 W3A 137.3(6) . . ?
O13 W3 W3A 35.8(7) . . ?
W2A W3 W3A 107.2(5) . . ?
O23 W3 W3A 109.6(7) . . ?
O3Y W3 O1S1 90.1(7) . . ?
O3T W3 O1S1 163.4(8) . . ?
O311 W3 O1S1 82.5(7) . . ?
O13 W3 O1S1 73.4(7) . . ?
W2A W3 O1S1 54.1(6) . . ?
O23 W3 O1S1 72.3(8) . . ?
W3A W3 O1S1 64.6(5) . . ?
O3Y W3 K8 148.2(6) . 6_657 ?
O3T W3 K8 44.8(7) . 6_657 ?
O311 W3 K8 92.7(5) . 6_657 ?
O13 W3 K8 92.2(6) . 6_657 ?
W2A W3 K8 69.6(5) . 6_657 ?
O23 W3 K8 49.3(6) . 6_657 ?
W3A W3 K8 127.1(3) . 6_657 ?
O1S1 W3 K8 121.4(4) . 6_657 ?
O3Y W3 K5 74.4(6) . . ?
O3T W3 K5 34.5(7) . . ?
O311 W3 K5 126.2(5) . . ?
O13 W3 K5 79.5(6) . . ?
W2A W3 K5 143.2(5) . . ?
O23 W3 K5 120.4(7) . . ?
W3A W3 K5 83.2(3) . . ?
O1S1 W3 K5 147.8(4) . . ?
K8 W3 K5 75.98(16) 6_657 . ?
O13 W3A O16 131.3(14) . . ?
O13 W3A W1 69.5(10) . . ?
O16 W3A W1 63.4(8) . . ?
O13 W3A O3Y 106.9(12) . . ?
O16 W3A O3Y 118.3(10) . . ?
W1 W3A O3Y 144.9(8) . . ?
O13 W3A W3 61.3(10) . . ?
O16 W3A W3 145.6(9) . . ?
W1 W3A W3 107.9(5) . . ?
O3Y W3A W3 48.7(6) . . ?
O13 W3A O6W 87.3(12) . . ?
O16 W3A O6W 111.7(10) . . ?
W1 W3A O6W 127.5(8) . . ?
O3Y W3A O6W 86.0(8) . . ?
W3 W3A O6W 99.8(7) . . ?
O13 W3A O1S1 81.6(11) . . ?
O16 W3A O1S1 87.6(9) . . ?
W1 W3A O1S1 63.1(5) . . ?
O3Y W3A O1S1 81.8(8) . . ?
W3 W3A O1S1 60.7(5) . . ?
O6W W3A O1S1 160.4(9) . . ?
O4T W4 O46 102.0(10) . . ?
O4T W4 O47 99.7(10) . . ?
O46 W4 O47 158.3(9) . . ?
O4T W4 O45 101.1(10) . . ?
O46 W4 O45 88.9(9) . . ?
O47 W4 O45 88.7(8) . . ?
O4T W4 O14 101.4(10) . . ?
O46 W4 O14 86.9(9) . . ?
O47 W4 O14 87.1(8) . . ?
O45 W4 O14 157.5(9) . . ?
O4T W4 O2S1 174.9(9) . . ?
O46 W4 O2S1 76.2(7) . . ?
O47 W4 O2S1 82.4(7) . . ?
O45 W4 O2S1 74.2(7) . . ?
O14 W4 O2S1 83.3(7) . . ?
O4T W4 K2 66.1(8) . 4_456 ?
O46 W4 K2 94.9(6) . 4_456 ?
O47 W4 K2 95.5(6) . 4_456 ?
O45 W4 K2 35.1(6) . 4_456 ?
O14 W4 K2 167.5(6) . 4_456 ?
O2S1 W4 K2 109.2(4) . 4_456 ?
O5T W5 O510 104.7(9) . . ?
O5T W5 O56 100.1(9) . . ?
O510 W5 O56 88.2(8) . . ?
O5T W5 O58 101.2(9) . . ?
O510 W5 O58 87.6(8) . . ?
O56 W5 O58 158.6(8) . . ?
O5T W5 O45 97.1(9) . . ?
O510 W5 O45 157.9(8) . . ?
O56 W5 O45 91.0(8) . . ?
O58 W5 O45 85.2(8) . . ?
O5T W5 O2S1 169.3(8) . . ?
O510 W5 O2S1 84.4(7) . . ?
O56 W5 O2S1 74.3(7) . . ?
O58 W5 O2S1 84.4(7) . . ?
O45 W5 O2S1 74.2(7) . . ?
O5T W5 K3 55.5(7) . 4_456 ?
O510 W5 K3 99.2(6) . 4_456 ?
O56 W5 K3 155.5(6) . 4_456 ?
O58 W5 K3 45.8(5) . 4_456 ?
O45 W5 K3 90.5(6) . 4_456 ?
O2S1 W5 K3 129.4(4) . 4_456 ?
O5T W5 K2 59.9(7) . 4_456 ?
O510 W5 K2 164.0(6) . 4_456 ?
O56 W5 K2 98.7(6) . 4_456 ?
O58 W5 K2 91.0(5) . 4_456 ?
O45 W5 K2 37.3(6) . 4_456 ?
O2S1 W5 K2 111.4(4) . 4_456 ?
K3 W5 K2 68.82(13) 4_456 4_456 ?
O6T W6 O2Y 103.4(9) . . ?
O6T W6 O56 101.6(9) . . ?
O2Y W6 O56 96.3(8) . . ?
O6T W6 O16 99.1(9) . . ?
O2Y W6 O16 92.4(8) . . ?
O56 W6 O16 155.0(8) . . ?
O6T W6 O46 96.1(9) . . ?
O2Y W6 O46 160.1(8) . . ?
O56 W6 O46 83.2(8) . . ?
O16 W6 O46 80.7(8) . . ?
O6T W6 O2S1 167.6(8) . . ?
O2Y W6 O2S1 88.4(7) . . ?
O56 W6 O2S1 73.1(7) . . ?
O16 W6 O2S1 83.8(7) . . ?
O46 W6 O2S1 72.4(7) . . ?
O7T W7 O27 102.2(10) . . ?
O7T W7 O79 102.7(10) . . ?
O27 W7 O79 86.4(8) . . ?
O7T W7 O78 100.6(9) . . ?
O27 W7 O78 157.1(8) . . ?
O79 W7 O78 86.6(8) . . ?
O7T W7 O47 99.2(9) . . ?
O27 W7 O47 90.5(8) . . ?
O79 W7 O47 158.0(8) . . ?
O78 W7 O47 87.9(8) . . ?
O7T W7 O3S1 174.7(9) . . ?
O27 W7 O3S1 82.4(7) . . ?
O79 W7 O3S1 74.8(7) . . ?
O78 W7 O3S1 74.8(7) . . ?
O47 W7 O3S1 83.2(7) . . ?
O8T W8 O810 104.4(8) . . ?
O8T W8 O89 98.6(8) . . ?
O810 W8 O89 90.6(8) . . ?
O8T W8 O58 100.8(8) . . ?
O810 W8 O58 87.8(8) . . ?
O89 W8 O58 160.3(8) . . ?
O8T W8 O78 98.0(8) . . ?
O810 W8 O78 157.2(8) . . ?
O89 W8 O78 90.2(8) . . ?
O58 W8 O78 83.9(8) . . ?
O8T W8 O3S1 168.7(7) . . ?
O810 W8 O3S1 85.1(7) . . ?
O89 W8 O3S1 74.8(7) . . ?
O58 W8 O3S1 85.5(7) . . ?
O78 W8 O3S1 73.1(7) . . ?
O8T W8 K5 81.1(6) . 6_557 ?
O810 W8 K5 48.3(6) . 6_557 ?
O89 W8 K5 53.0(5) . 6_557 ?
O58 W8 K5 133.8(5) . 6_557 ?
O78 W8 K5 142.0(5) . 6_557 ?
O3S1 W8 K5 101.5(4) . 6_557 ?
O8T W8 K3 48.2(6) . 4_456 ?
O810 W8 K3 103.0(6) . 4_456 ?
O89 W8 K3 146.2(5) . 4_456 ?
O58 W8 K3 52.7(5) . 4_456 ?
O78 W8 K3 88.8(5) . 4_456 ?
O3S1 W8 K3 136.4(4) . 4_456 ?
K5 W8 K3 115.95(17) 6_557 4_456 ?
O8T W8 K8 29.9(6) . . ?
O810 W8 K8 120.2(6) . . ?
O89 W8 K8 73.8(5) . . ?
O58 W8 K8 123.5(5) . . ?
O78 W8 K8 81.7(5) . . ?
O3S1 W8 K8 139.3(4) . . ?
K5 W8 K8 79.29(16) 6_557 . ?
K3 W8 K8 72.58(16) 4_456 . ?
O9T W9 O911 102.5(8) . . ?
O9T W9 O29 102.0(8) . . ?
O911 W9 O29 92.1(8) . . ?
O9T W9 O89 101.3(8) . . ?
O911 W9 O89 92.2(7) . . ?
O29 W9 O89 154.8(8) . . ?
O9T W9 O79 99.7(8) . . ?
O911 W9 O79 157.8(8) . . ?
O29 W9 O79 83.3(8) . . ?
O89 W9 O79 83.4(8) . . ?
O9T W9 O3S1 172.0(7) . . ?
O911 W9 O3S1 84.7(7) . . ?
O29 W9 O3S1 81.2(7) . . ?
O89 W9 O3S1 74.5(7) . . ?
O79 W9 O3S1 73.2(7) . . ?
O9T W9 K1 51.6(6) . . ?
O911 W9 K1 52.1(5) . . ?
O29 W9 K1 92.0(6) . . ?
O89 W9 K1 110.1(5) . . ?
O79 W9 K1 149.4(6) . . ?
O3S1 W9 K1 136.1(4) . . ?
O9T W9 K5 89.9(6) . 6_557 ?
O911 W9 K5 54.4(5) . 6_557 ?
O29 W9 K5 146.3(6) . 6_557 ?
O89 W9 K5 42.7(5) . 6_557 ?
O79 W9 K5 126.0(6) . 6_557 ?
O3S1 W9 K5 91.4(4) . 6_557 ?
K1 W9 K5 70.81(15) . 6_557 ?
O10T W10 O1Y 101.7(9) . . ?
O10T W10 O101 97.1(8) . . ?
O1Y W10 O101 97.5(8) . . ?
O10T W10 O510 99.7(8) . . ?
O1Y W10 O510 94.7(8) . . ?
O101 W10 O510 156.7(7) . . ?
O10T W10 O810 95.0(8) . . ?
O1Y W10 O810 163.0(8) . . ?
O101 W10 O810 83.5(7) . . ?
O510 W10 O810 79.2(7) . . ?
O10T W10 O4S1 170.4(8) . . ?
O1Y W10 O4S1 82.8(7) . . ?
O101 W10 O4S1 73.8(7) . . ?
O510 W10 O4S1 88.3(7) . . ?
O810 W10 O4S1 81.2(7) . . ?
O10T W10 K5 75.5(7) . 6_557 ?
O1Y W10 K5 143.3(6) . 6_557 ?
O101 W10 K5 48.0(5) . 6_557 ?
O510 W10 K5 121.9(5) . 6_557 ?
O810 W10 K5 44.9(5) . 6_557 ?
O4S1 W10 K5 95.8(5) . 6_557 ?
O10T W10 K4 67.6(7) . 6_557 ?
O1Y W10 K4 77.8(6) . 6_557 ?
O101 W10 K4 40.1(5) . 6_557 ?
O510 W10 K4 163.1(5) . 6_557 ?
O810 W10 K4 112.0(5) . 6_557 ?
O4S1 W10 K4 105.5(5) . 6_557 ?
K5 W10 K4 67.22(14) 6_557 6_557 ?
O10T W10 K11 40.8(7) . . ?
O1Y W10 K11 61.6(6) . . ?
O101 W10 K11 108.5(6) . . ?
O510 W10 K11 94.7(6) . . ?
O810 W10 K11 134.2(6) . . ?
O4S1 W10 K11 144.4(5) . . ?
K5 W10 K11 112.1(3) 6_557 . ?
K4 W10 K11 68.4(3) 6_557 . ?
O11T W11 O4Y 101.2(8) . . ?
O11T W11 O311 99.9(8) . . ?
O4Y W11 O311 94.7(8) . . ?
O11T W11 O101 99.1(8) . . ?
O4Y W11 O101 93.2(7) . . ?
O311 W11 O101 157.6(7) . . ?
O11T W11 O911 91.9(7) . . ?
O4Y W11 O911 166.8(7) . . ?
O311 W11 O911 83.8(7) . . ?
O101 W11 O911 83.7(7) . . ?
O11T W11 O4S1 169.5(7) . . ?
O4Y W11 O4S1 86.1(7) . . ?
O311 W11 O4S1 86.9(7) . . ?
O101 W11 O4S1 72.7(7) . . ?
O911 W11 O4S1 80.8(6) . . ?
O11T W11 Yb 127.6(6) . . ?
O4Y W11 Yb 26.4(5) . . ?
O311 W11 Yb 89.0(5) . . ?
O101 W11 Yb 88.9(5) . . ?
O911 W11 Yb 140.5(5) . . ?
O4S1 W11 Yb 60.1(4) . . ?
O11T W11 K1 41.9(6) . . ?
O4Y W11 K1 141.8(5) . . ?
O311 W11 K1 85.1(5) . . ?
O101 W11 K1 101.3(5) . . ?
O911 W11 K1 51.3(5) . . ?
O4S1 W11 K1 131.9(5) . . ?
Yb W11 K1 166.10(10) . . ?
O11T W11 K4 68.3(6) . 6_557 ?
O4Y W11 K4 71.8(6) . 6_557 ?
O311 W11 K4 159.0(5) . 6_557 ?
O101 W11 K4 42.6(5) . 6_557 ?
O911 W11 K4 113.0(5) . 6_557 ?
O4S1 W11 K4 107.5(5) . 6_557 ?
Yb W11 K4 85.43(10) . 6_557 ?
K1 W11 K4 95.65(14) . 6_557 ?
O12T W12 O125 101.9(9) . . ?
O12T W12 O123 97.6(9) . . ?
O125 W12 O123 160.4(8) . . ?
O12T W12 O126 102.4(8) . . ?
O125 W12 O126 88.4(7) . . ?
O123 W12 O126 87.7(8) . . ?
O12T W12 O124 99.6(9) . . ?
O125 W12 O124 88.5(8) . . ?
O123 W12 O124 88.0(8) . . ?
O126 W12 O124 158.0(7) . . ?
O12T W12 O1S2 170.8(8) . . ?
O125 W12 O1S2 83.4(7) . . ?
O123 W12 O1S2 77.2(7) . . ?
O126 W12 O1S2 85.2(6) . . ?
O124 W12 O1S2 72.8(7) . . ?
O13T W13 O134 101.4(8) . . ?
O13T W13 O139 102.6(8) . . ?
O134 W13 O139 90.0(7) . . ?
O13T W13 O138 102.6(8) . . ?
O134 W13 O138 156.0(7) . . ?
O139 W13 O138 86.1(7) . . ?
O13T W13 O123 98.4(8) . . ?
O134 W13 O123 90.3(8) . . ?
O139 W13 O123 158.4(8) . . ?
O138 W13 O123 84.9(7) . . ?
O13T W13 O1S2 171.1(7) . . ?
O134 W13 O1S2 74.1(7) . . ?
O139 W13 O1S2 85.2(7) . . ?
O138 W13 O1S2 81.9(6) . . ?
O123 W13 O1S2 74.2(7) . . ?
O13T W13 K12 50.7(6) . . ?
O134 W13 K12 150.0(6) . . ?
O139 W13 K12 105.4(6) . . ?
O138 W13 K12 52.9(6) . . ?
O123 W13 K12 84.5(6) . . ?
O1S2 W13 K12 131.6(5) . . ?
O14T W14 O8Y 103.8(8) . . ?
O14T W14 O142 100.7(8) . . ?
O8Y W14 O142 94.3(8) . . ?
O14T W14 O124 101.1(8) . . ?
O8Y W14 O124 94.7(8) . . ?
O142 W14 O124 153.7(8) . . ?
O14T W14 O134 93.4(8) . . ?
O8Y W14 O134 162.8(7) . . ?
O142 W14 O134 81.7(7) . . ?
O124 W14 O134 82.5(7) . . ?
O14T W14 O1S2 164.7(7) . . ?
O8Y W14 O1S2 91.0(7) . . ?
O142 W14 O1S2 81.6(7) . . ?
O124 W14 O1S2 73.6(7) . . ?
O134 W14 O1S2 71.9(6) . . ?
O14T W14 K3 50.7(6) . . ?
O8Y W14 K3 98.8(6) . . ?
O142 W14 K3 50.4(6) . . ?
O124 W14 K3 151.0(5) . . ?
O134 W14 K3 91.5(5) . . ?
O1S2 W14 K3 131.3(4) . . ?
O15T W15 O6Y 103.2(8) . . ?
O15T W15 O125 100.1(8) . . ?
O6Y W15 O125 97.4(8) . . ?
O15T W15 O157 101.5(8) . . ?
O6Y W15 O157 94.4(7) . . ?
O125 W15 O157 152.3(7) . . ?
O15T W15 O156 97.2(8) . . ?
O6Y W15 O156 159.5(7) . . ?
O125 W15 O156 81.1(7) . . ?
O157 W15 O156 79.2(7) . . ?
O15T W15 O2S2 168.0(8) . . ?
O6Y W15 O2S2 87.2(7) . . ?
O125 W15 O2S2 84.2(7) . . ?
O157 W15 O2S2 71.4(6) . . ?
O156 W15 O2S2 72.3(6) . . ?
O15T W15 K11 46.2(7) . . ?
O6Y W15 K11 96.2(6) . . ?
O125 W15 K11 55.4(6) . . ?
O157 W15 K11 147.6(6) . . ?
O156 W15 K11 99.5(5) . . ?
O2S2 W15 K11 139.6(5) . . ?
O15T W15 K4 31.7(6) . 6_557 ?
O6Y W15 K4 79.8(6) . 6_557 ?
O125 W15 K4 124.4(5) . 6_557 ?
O157 W15 K4 82.3(5) . 6_557 ?
O156 W15 K4 118.0(5) . 6_557 ?
O2S2 W15 K4 149.6(4) . 6_557 ?
K11 W15 K4 69.6(3) . 6_557 ?
O16T W16 O156 102.2(8) . . ?
O16T W16 O126 102.0(8) . . ?
O156 W16 O126 87.4(7) . . ?
O16T W16 O168 99.4(8) . . ?
O156 W16 O168 158.4(7) . . ?
O126 W16 O168 86.8(7) . . ?
O16T W16 O167 101.3(8) . . ?
O156 W16 O167 87.8(8) . . ?
O126 W16 O167 156.6(8) . . ?
O168 W16 O167 89.4(8) . . ?
O16T W16 O2S2 173.4(8) . . ?
O156 W16 O2S2 75.7(7) . . ?
O126 W16 O2S2 84.2(7) . . ?
O168 W16 O2S2 83.0(7) . . ?
O167 W16 O2S2 72.4(7) . . ?
O16T W16 K7 45.7(7) . 3_646 ?
O156 W16 K7 147.0(6) . 3_646 ?
O126 W16 K7 92.3(5) . 3_646 ?
O168 W16 K7 54.2(5) . 3_646 ?
O167 W16 K7 104.1(6) . 3_646 ?
O2S2 W16 K7 137.2(4) . 3_646 ?
O17T W17 O171 102.2(8) . . ?
O17T W17 O157 100.4(8) . . ?
O171 W17 O157 89.9(7) . . ?
O17T W17 O170 100.5(8) . . ?
O171 W17 O170 87.5(8) . . ?
O157 W17 O170 159.1(7) . . ?
O17T W17 O167 98.7(8) . . ?
O171 W17 O167 158.9(8) . . ?
O157 W17 O167 89.4(8) . . ?
O170 W17 O167 85.7(8) . . ?
O17T W17 O2S2 170.4(8) . . ?
O171 W17 O2S2 85.4(7) . . ?
O157 W17 O2S2 73.6(7) . . ?
O170 W17 O2S2 85.6(7) . . ?
O167 W17 O2S2 74.1(7) . . ?
O18T W18 O138 102.7(8) . . ?
O18T W18 O180 101.4(8) . . ?
O138 W18 O180 155.6(8) . . ?
O18T W18 O168 101.0(8) . . ?
O138 W18 O168 88.5(7) . . ?
O180 W18 O168 90.7(8) . . ?
O18T W18 O189 99.7(8) . . ?
O138 W18 O189 86.1(7) . . ?
O180 W18 O189 86.1(7) . . ?
O168 W18 O189 159.3(7) . . ?
O18T W18 O3S2 173.7(8) . . ?
O138 W18 O3S2 81.3(7) . . ?
O180 W18 O3S2 74.4(7) . . ?
O168 W18 O3S2 83.9(7) . . ?
O189 W18 O3S2 75.5(6) . . ?
O18T W18 K7 49.5(7) . 3_646 ?
O138 W18 K7 94.3(6) . 3_646 ?
O180 W18 K7 104.3(6) . 3_646 ?
O168 W18 K7 51.8(5) . 3_646 ?
O189 W18 K7 148.5(5) . 3_646 ?
O3S2 W18 K7 135.7(5) . 3_646 ?
O18T W18 K12 52.9(7) . . ?
O138 W18 K12 51.1(6) . . ?
O180 W18 K12 150.5(6) . . ?
O168 W18 K12 107.0(6) . . ?
O189 W18 K12 84.9(5) . . ?
O3S2 W18 K12 129.6(5) . . ?
K7 W18 K12 71.4(3) 3_646 . ?
O19T W19 O192 100.4(8) . . ?
O19T W19 O139 100.1(8) . . ?
O192 W19 O139 92.0(8) . . ?
O19T W19 O190 102.6(8) . . ?
O192 W19 O190 92.3(8) . . ?
O139 W19 O190 155.7(7) . . ?
O19T W19 O189 99.5(8) . . ?
O192 W19 O189 160.0(7) . . ?
O139 W19 O189 84.1(7) . . ?
O190 W19 O189 83.7(7) . . ?
O19T W19 O3S2 172.3(7) . . ?
O192 W19 O3S2 86.6(7) . . ?
O139 W19 O3S2 82.4(7) . . ?
O190 W19 O3S2 74.0(7) . . ?
O189 W19 O3S2 73.4(6) . . ?
O19T W19 K2 49.1(6) . . ?
O192 W19 K2 51.9(6) . . ?
O139 W19 K2 93.5(5) . . ?
O190 W19 K2 107.9(5) . . ?
O189 W19 K2 147.7(5) . . ?
O3S2 W19 K2 138.3(4) . . ?
O19T W19 K4 89.1(6) . . ?
O192 W19 K4 50.9(6) . . ?
O139 W19 K4 143.0(5) . . ?
O190 W19 K4 46.5(5) . . ?
O189 W19 K4 130.0(5) . . ?
O3S2 W19 K4 93.2(4) . . ?
K2 W19 K4 65.81(14) . . ?
O20T W20 O201 103.1(9) . . ?
O20T W20 O170 100.5(9) . . ?
O201 W20 O170 87.4(8) . . ?
O20T W20 O190 100.4(9) . . ?
O201 W20 O190 90.0(8) . . ?
O170 W20 O190 159.0(7) . . ?
O20T W20 O180 98.6(9) . . ?
O201 W20 O180 158.1(8) . . ?
O170 W20 O180 85.7(8) . . ?
O190 W20 O180 88.9(8) . . ?
O20T W20 O3S2 168.8(8) . . ?
O201 W20 O3S2 86.7(7) . . ?
O170 W20 O3S2 85.2(7) . . ?
O190 W20 O3S2 73.8(7) . . ?
O180 W20 O3S2 72.0(7) . . ?
O20T W20 K4 86.6(7) . . ?
O201 W20 K4 47.1(6) . . ?
O170 W20 K4 134.1(5) . . ?
O190 W20 K4 49.7(5) . . ?
O180 W20 K4 138.4(6) . . ?
O3S2 W20 K4 96.4(4) . . ?
O21T W21 O5Y 101.6(8) . . ?
O21T W21 O171 98.4(8) . . ?
O5Y W21 O171 95.8(7) . . ?
O21T W21 O212 98.4(9) . . ?
O5Y W21 O212 94.6(7) . . ?
O171 W21 O212 158.0(7) . . ?
O21T W21 O201 92.6(8) . . ?
O5Y W21 O201 165.6(7) . . ?
O171 W21 O201 79.7(7) . . ?
O212 W21 O201 85.6(7) . . ?
O21T W21 O4S2 170.1(8) . . ?
O5Y W21 O4S2 85.1(7) . . ?
O171 W21 O4S2 88.0(7) . . ?
O212 W21 O4S2 73.6(7) . . ?
O201 W21 O4S2 81.1(7) . . ?
O21T W21 K5 55.1(7) . . ?
O5Y W21 K5 76.6(5) . . ?
O171 W21 K5 148.9(5) . . ?
O212 W21 K5 52.8(5) . . ?
O201 W21 K5 114.2(5) . . ?
O4S2 W21 K5 120.7(5) . . ?
O21T W21 K4 79.2(7) . . ?
O5Y W21 K4 138.7(5) . . ?
O171 W21 K4 125.3(5) . . ?
O212 W21 K4 45.4(5) . . ?
O201 W21 K4 46.3(5) . . ?
O4S2 W21 K4 91.0(5) . . ?
K5 W21 K4 70.32(15) . . ?
O22T W22 O7Y 100.5(8) . . ?
O22T W22 O212 100.9(8) . . ?
O7Y W22 O212 92.9(8) . . ?
O22T W22 O142 99.4(8) . . ?
O7Y W22 O142 92.2(8) . . ?
O212 W22 O142 157.7(8) . . ?
O22T W22 O192 91.7(7) . . ?
O7Y W22 O192 167.7(7) . . ?
O212 W22 O192 85.7(7) . . ?
O142 W22 O192 84.7(7) . . ?
O22T W22 O4S2 171.0(7) . . ?
O7Y W22 O4S2 87.4(7) . . ?
O212 W22 O4S2 74.1(7) . . ?
O142 W22 O4S2 84.4(7) . . ?
O192 W22 O4S2 80.5(6) . . ?
O22T W22 K3 52.3(6) . . ?
O7Y W22 K3 77.2(6) . . ?
O212 W22 K3 147.6(6) . . ?
O142 W22 K3 54.6(6) . . ?
O192 W22 K3 110.2(5) . . ?
O4S2 W22 K3 134.8(4) . . ?
O22T W22 Yb 126.6(6) . . ?
O7Y W22 Yb 26.0(6) . . ?
O212 W22 Yb 88.2(5) . . ?
O142 W22 Yb 86.9(5) . . ?
O192 W22 Yb 141.7(5) . . ?
O4S2 W22 Yb 61.5(4) . . ?
K3 W22 Yb 94.76(10) . . ?
O22T W22 K2 42.0(6) . . ?
O7Y W22 K2 142.0(6) . . ?
O212 W22 K2 99.6(6) . . ?
O142 W22 K2 89.5(5) . . ?
O192 W22 K2 50.0(5) . . ?
O4S2 W22 K2 130.5(4) . . ?
K3 W22 K2 73.13(14) . . ?
Yb W22 K2 167.07(10) . . ?
O22T W22 K4 84.8(6) . . ?
O7Y W22 K4 132.6(6) . . ?
O212 W22 K4 40.5(6) . . ?
O142 W22 K4 133.7(5) . . ?
O192 W22 K4 49.1(5) . . ?
O4S2 W22 K4 86.7(4) . . ?
K3 W22 K4 134.26(15) . . ?
Yb W22 K4 127.05(10) . . ?
K2 W22 K4 63.23(13) . . ?
O3S1 Si1 O2S1 108.5(9) . . ?
O3S1 Si1 O1S1 107.8(10) . . ?
O2S1 Si1 O1S1 108.8(9) . . ?
O3S1 Si1 O4S1 108.1(10) . . ?
O2S1 Si1 O4S1 112.1(9) . . ?
O1S1 Si1 O4S1 111.5(9) . . ?
O3S1 Si1 Yb 147.5(7) . . ?
O2S1 Si1 Yb 90.9(6) . . ?
O1S1 Si1 Yb 89.2(7) . . ?
O4S1 Si1 Yb 39.5(6) . . ?
O1S2 Si2 O4S2 111.8(9) . . ?
O1S2 Si2 O3S2 109.9(9) . . ?
O4S2 Si2 O3S2 107.5(9) . . ?
O1S2 Si2 O2S2 108.9(9) . . ?
O4S2 Si2 O2S2 111.2(9) . . ?
O3S2 Si2 O2S2 107.5(9) . . ?
O1S2 Si2 Yb 88.4(6) . . ?
O4S2 Si2 Yb 40.1(6) . . ?
O3S2 Si2 Yb 147.6(7) . . ?
O2S2 Si2 Yb 90.5(6) . . ?
O2Y Yb O1Y 76.9(6) . . ?
O2Y Yb O6Y 142.3(6) . . ?
O1Y Yb O6Y 75.9(6) . . ?
O2Y Yb O7Y 77.7(6) . . ?
O1Y Yb O7Y 147.5(6) . . ?
O6Y Yb O7Y 114.8(6) . . ?
O2Y Yb O4Y 116.7(6) . . ?
O1Y Yb O4Y 72.6(6) . . ?
O6Y Yb O4Y 79.0(6) . . ?
O7Y Yb O4Y 137.9(6) . . ?
O2Y Yb O3Y 73.9(6) . . ?
O1Y Yb O3Y 115.5(6) . . ?
O6Y Yb O3Y 142.3(6) . . ?
O7Y Yb O3Y 75.8(6) . . ?
O4Y Yb O3Y 71.6(6) . . ?
O2Y Yb O5Y 140.9(6) . . ?
O1Y Yb O5Y 138.6(6) . . ?
O6Y Yb O5Y 74.8(6) . . ?
O7Y Yb O5Y 72.6(6) . . ?
O4Y Yb O5Y 73.5(6) . . ?
O3Y Yb O5Y 74.6(6) . . ?
O2Y Yb O8Y 76.6(6) . . ?
O1Y Yb O8Y 83.4(6) . . ?
O6Y Yb O8Y 74.7(6) . . ?
O7Y Yb O8Y 71.3(6) . . ?
O4Y Yb O8Y 147.9(6) . . ?
O3Y Yb O8Y 139.6(6) . . ?
O5Y Yb O8Y 115.8(6) . . ?
O2Y Yb W22 93.7(4) . . ?
O1Y Yb W22 147.2(4) . . ?
O6Y Yb W22 95.1(4) . . ?
O7Y Yb W22 19.7(4) . . ?
O4Y Yb W22 137.4(4) . . ?
O3Y Yb W22 91.0(4) . . ?
O5Y Yb W22 64.3(4) . . ?
O8Y Yb W22 63.9(4) . . ?
O2Y Yb W11 97.1(4) . . ?
O1Y Yb W11 64.9(4) . . ?
O6Y Yb W11 94.6(4) . . ?
O7Y Yb W11 138.6(4) . . ?
O4Y Yb W11 19.7(4) . . ?
O3Y Yb W11 63.4(4) . . ?
O5Y Yb W11 89.0(4) . . ?
O8Y Yb W11 148.2(4) . . ?
W22 Yb W11 147.89(4) . . ?
O2Y Yb Si1 47.8(5) . . ?
O1Y Yb Si1 66.1(5) . . ?
O6Y Yb Si1 135.9(4) . . ?
O7Y Yb Si1 109.3(4) . . ?
O4Y Yb Si1 69.2(4) . . ?
O3Y Yb Si1 51.6(4) . . ?
O5Y Yb Si1 121.3(4) . . ?
O8Y Yb Si1 120.1(4) . . ?
W22 Yb Si1 128.99(10) . . ?
W11 Yb Si1 49.68(10) . . ?
O2Y Yb Si2 124.5(5) . . ?
O1Y Yb Si2 110.8(5) . . ?
O6Y Yb Si2 46.5(4) . . ?
O7Y Yb Si2 68.8(4) . . ?
O4Y Yb Si2 117.9(4) . . ?
O3Y Yb Si2 133.2(4) . . ?
O5Y Yb Si2 66.4(4) . . ?
O8Y Yb Si2 51.6(4) . . ?
W22 Yb Si2 49.45(9) . . ?
W11 Yb Si2 137.08(9) . . ?
Si1 Yb Si2 171.64(13) . . ?
W10 O1Y Yb 138.1(10) . . ?
W6 O2Y Yb 167.7(10) . . ?
W3 O3Y W3A 71.2(7) . . ?
W3 O3Y Yb 156.5(10) . . ?
W3A O3Y Yb 129.3(9) . . ?
W11 O4Y Yb 134.0(9) . . ?
W21 O5Y Yb 137.1(8) . . ?
W15 O6Y Yb 160.8(9) . . ?
W22 O7Y Yb 134.3(9) . . ?
W14 O8Y Yb 156.6(10) . . ?
W2 O2T K9 120.8(10) . . ?
W2 O2T K7 132.6(11) . . ?
K9 O2T K7 101.3(7) . . ?
W3 O3T K5 125.0(10) . . ?
W3 O3T K8 110.5(9) . 6_657 ?
K5 O3T K8 117.1(7) . 6_657 ?
W4 O4T K6 166.4(13) . 7_565 ?
W5 O5T K1 177.1(12) . 7_565 ?
W5 O5T K3 99.1(9) . 4_456 ?
K1 O5T K3 83.1(6) 7_565 4_456 ?
W6 O6T K3 146.7(10) . . ?
W7 O7T K10 145.7(12) . 4_456 ?
W8 O8T K8 131.6(9) . . ?
W8 O8T K3 104.2(8) . 4_456 ?
K8 O8T K3 112.4(7) . 4_456 ?
W9 O9T K1 101.4(7) . . ?
W10 O10T K11 116.1(10) . . ?
W11 O11T K1 112.9(8) . . ?
W11 O11T K2 149.0(9) . 6_557 ?
K1 O11T K2 97.9(6) . 6_557 ?
Si1 O1S1 W2A 130.7(11) . . ?
Si1 O1S1 W1 125.6(10) . . ?
W2A O1S1 W1 103.3(8) . . ?
Si1 O1S1 W3 122.3(9) . . ?
W2A O1S1 W3 54.2(6) . . ?
W1 O1S1 W3 92.0(6) . . ?
Si1 O1S1 W2 125.0(9) . . ?
W2A O1S1 W2 40.3(5) . . ?
W1 O1S1 W2 90.1(6) . . ?
W3 O1S1 W2 92.0(6) . . ?
Si1 O1S1 W3A 116.9(10) . . ?
W2A O1S1 W3A 99.0(9) . . ?
W1 O1S1 W3A 48.7(5) . . ?
W3 O1S1 W3A 54.7(5) . . ?
W2 O1S1 W3A 118.1(8) . . ?
Si1 O1S1 W1A 118.2(9) . . ?
W2A O1S1 W1A 94.3(8) . . ?
W1 O1S1 W1A 39.7(4) . . ?
W3 O1S1 W1A 118.2(8) . . ?
W2 O1S1 W1A 61.8(5) . . ?
W3A O1S1 W1A 88.0(7) . . ?
Si2 O1S2 W14 123.6(9) . . ?
Si2 O1S2 W12 126.5(9) . . ?
W14 O1S2 W12 91.6(6) . . ?
Si2 O1S2 W13 123.0(9) . . ?
W14 O1S2 W13 92.7(6) . . ?
W12 O1S2 W13 89.5(6) . . ?
W1A O12 W2 105.9(14) . . ?
W1A O12 W1 58.3(10) . . ?
W2 O12 W1 120.5(10) . . ?
W13 O13T K10 145.2(10) . . ?
W13 O13T K12 104.2(8) . . ?
K10 O13T K12 100.9(7) . . ?
W3A O13 W3 82.9(11) . . ?
W3A O13 W1 71.8(10) . . ?
W3 O13 W1 120.5(10) . . ?
W14 O14T K8 146.0(10) . 4_556 ?
W14 O14T K3 103.0(8) . . ?
K8 O14T K3 104.6(6) 4_556 . ?
W1A O14 W1 57.1(9) . . ?
W1A O14 W4 149.9(15) . . ?
W1 O14 W4 141.8(12) . . ?
W15 O15T K4 128.6(10) . 6_557 ?
W15 O15T K11 107.2(9) . . ?
K4 O15T K11 106.8(7) 6_557 . ?
W16 O16T K9 151.1(10) . 3_646 ?
W16 O16T K7 108.2(9) . 3_646 ?
K9 O16T K7 100.6(7) 3_646 3_646 ?
W3A O16 W1 65.9(8) . . ?
W3A O16 W6 130.4(11) . . ?
W1 O16 W6 143.7(10) . . ?
W17 O17T K6 148.9(10) . . ?
W18 O18T K7 105.6(8) . 3_646 ?
W18 O18T K12 102.9(8) . . ?
K7 O18T K12 93.1(6) 3_646 . ?
W19 O19T K6 150.8(10) . 6_657 ?
W19 O19T K2 104.4(8) . . ?
K6 O19T K2 101.0(6) 6_657 . ?
W21 O21T K5 96.5(8) . . ?
Si1 O2S1 W5 124.7(9) . . ?
Si1 O2S1 W4 126.6(9) . . ?
W5 O2S1 W4 90.9(6) . . ?
Si1 O2S1 W6 121.5(9) . . ?
W5 O2S1 W6 91.4(6) . . ?
W4 O2S1 W6 91.8(6) . . ?
W22 O22T K1 143.6(9) . 6_657 ?
W22 O22T K2 114.1(8) . . ?
K1 O22T K2 97.2(6) 6_657 . ?
W22 O22T K3 99.6(7) . . ?
K1 O22T K3 91.0(5) 6_657 . ?
K2 O22T K3 102.2(6) . . ?
Si2 O2S2 W17 125.1(9) . . ?
Si2 O2S2 W15 119.9(9) . . ?
W17 O2S2 W15 93.5(6) . . ?
Si2 O2S2 W16 124.9(9) . . ?
W17 O2S2 W16 92.0(6) . . ?
W15 O2S2 W16 92.7(6) . . ?
W2A O23 W2 56.5(18) . . ?
W2A O23 W3 73.6(19) . . ?
W2 O23 W3 120.4(12) . . ?
W2A O23 K8 150(2) . 6_657 ?
W2 O23 K8 140.2(10) . 6_657 ?
W3 O23 K8 99.3(8) . 6_657 ?
W7 O27 W2 144.3(11) . . ?
W7 O27 W1A 128.6(10) . . ?
W2 O27 W1A 71.8(7) . . ?
W2 O29 W9 149.4(11) . . ?
W2 O29 W2A 45.8(6) . . ?
W9 O29 W2A 141.3(11) . . ?
Si1 O3S1 W7 127.0(10) . . ?
Si1 O3S1 W9 124.3(10) . . ?
W7 O3S1 W9 91.2(6) . . ?
Si1 O3S1 W8 121.9(10) . . ?
W7 O3S1 W8 91.8(6) . . ?
W9 O3S1 W8 90.5(6) . . ?
Si2 O3S2 W18 127.2(9) . . ?
Si2 O3S2 W19 122.4(9) . . ?
W18 O3S2 W19 92.1(6) . . ?
Si2 O3S2 W20 121.8(9) . . ?
W18 O3S2 W20 92.7(6) . . ?
W19 O3S2 W20 91.2(6) . . ?
Si1 O4S1 W10 127.9(10) . . ?
Si1 O4S1 W11 127.7(10) . . ?
W10 O4S1 W11 95.2(7) . . ?
Si2 O4S2 W21 129.3(10) . . ?
Si2 O4S2 W22 128.7(10) . . ?
W21 O4S2 W22 94.3(6) . . ?
W4 O45 W5 120.3(11) . . ?
W4 O45 K2 121.4(9) . 4_456 ?
W5 O45 K2 117.6(9) . 4_456 ?
W4 O46 W6 119.5(10) . . ?
W4 O47 W7 157.0(11) . . ?
W5 O56 W6 121.3(10) . . ?
W5 O58 W8 146.5(10) . . ?
W5 O58 K3 106.4(7) . 4_456 ?
W8 O58 K3 96.0(7) . 4_456 ?
W7 O78 W8 120.0(9) . . ?
W7 O79 W9 120.4(10) . . ?
W8 O89 W9 120.2(9) . . ?
W8 O89 K5 95.4(7) . 6_557 ?
W9 O89 K5 110.3(7) . 6_557 ?
W10 O101 W11 114.3(9) . . ?
W10 O101 K4 112.6(7) . 6_557 ?
W11 O101 K4 108.2(7) . 6_557 ?
W10 O101 K5 102.7(7) . 6_557 ?
W11 O101 K5 119.4(7) . 6_557 ?
K4 O101 K5 98.6(6) 6_557 6_557 ?
W12 O123 W13 119.0(10) . . ?
W14 O124 W12 121.8(9) . . ?
W12 O125 W15 146.3(10) . . ?
W12 O125 K11 118.2(8) . . ?
W15 O125 K11 93.1(7) . . ?
W16 O126 W12 143.6(10) . . ?
W13 O134 W14 121.3(9) . . ?
W18 O138 W13 146.3(10) . . ?
W18 O138 K12 101.5(8) . . ?
W13 O138 K12 98.1(7) . . ?
W19 O139 W13 147.1(10) . . ?
W14 O142 W22 137.1(10) . . ?
W14 O142 K3 100.2(7) . . ?
W22 O142 K3 93.5(7) . . ?
W16 O156 W15 118.7(8) . . ?
W17 O157 W15 121.4(9) . . ?
W17 O167 W16 121.0(10) . . ?
W18 O168 W16 158.6(10) . . ?
W18 O168 K7 99.1(7) . 3_646 ?
W16 O168 K7 95.3(7) . 3_646 ?
W17 O170 W20 147.6(10) . . ?
W17 O171 W21 153.4(10) . . ?
W18 O180 W20 120.7(10) . . ?
W18 O189 W19 118.6(8) . . ?
W19 O190 W20 121.0(9) . . ?
W19 O190 K4 104.1(7) . . ?
W20 O190 K4 98.9(7) . . ?
W19 O192 W22 154.3(10) . . ?
W19 O192 K4 101.5(7) . . ?
W22 O192 K4 98.6(6) . . ?
W19 O192 K2 100.1(7) . . ?
W22 O192 K2 97.1(6) . . ?
K4 O192 K2 86.1(5) . . ?
W20 O201 W21 151.6(10) . . ?
W20 O201 K4 104.5(8) . . ?
W21 O201 K4 100.8(7) . . ?
W22 O212 W21 114.5(9) . . ?
W22 O212 K4 113.0(8) . . ?
W21 O212 K4 104.6(7) . . ?
W22 O212 K5 129.0(8) . . ?
W21 O212 K5 94.6(7) . . ?
K4 O212 K5 97.4(6) . . ?
W11 O311 W3 134.2(9) . . ?
W11 O311 W2A 143.9(10) . . ?
W3 O311 W2A 56.9(6) . . ?
W5 O510 W10 154.5(11) . . ?
W8 O810 W10 152.9(11) . . ?
W8 O810 K5 102.5(8) . 6_557 ?
W10 O810 K5 103.4(7) . 6_557 ?
W9 O911 W11 155.4(9) . . ?
W9 O911 K1 98.8(7) . . ?
W11 O911 K1 95.6(6) . . ?
W9 O911 K5 98.9(6) . 6_557 ?
W11 O911 K5 100.7(6) . 6_557 ?
K1 O911 K5 91.2(5) . 6_557 ?
O3W K1 O2W 113.7(8) . . ?
O3W K1 O6W 77.1(8) . 6_557 ?
O2W K1 O6W 142.2(7) . 6_557 ?
O3W K1 O11T 153.9(8) . . ?
O2W K1 O11T 83.4(7) . . ?
O6W K1 O11T 101.9(6) 6_557 . ?
O3W K1 O22T 88.9(7) . 6_557 ?
O2W K1 O22T 141.3(7) . 6_557 ?
O6W K1 O22T 71.1(6) 6_557 6_557 ?
O11T K1 O22T 66.7(5) . 6_557 ?
O3W K1 O5T 75.9(8) . 7_566 ?
O2W K1 O5T 78.4(7) . 7_566 ?
O6W K1 O5T 138.4(7) 6_557 7_566 ?
O11T K1 O5T 89.4(6) . 7_566 ?
O22T K1 O5T 77.4(6) 6_557 7_566 ?
O3W K1 O9T 90.4(7) . . ?
O2W K1 O9T 77.4(6) . . ?
O6W K1 O9T 66.1(6) 6_557 . ?
O11T K1 O9T 113.3(5) . . ?
O22T K1 O9T 136.1(5) 6_557 . ?
O5T K1 O9T 144.3(6) 7_566 . ?
O3W K1 O911 143.4(7) . . ?
O2W K1 O911 75.1(6) . . ?
O6W K1 O911 76.5(6) 6_557 . ?
O11T K1 O911 57.6(5) . . ?
O22T K1 O911 105.8(5) 6_557 . ?
O5T K1 O911 139.4(6) 7_566 . ?
O9T K1 O911 55.7(5) . . ?
O3W K1 W9 117.3(6) . . ?
O2W K1 W9 70.5(5) . . ?
O6W K1 W9 72.5(5) 6_557 . ?
O11T K1 W9 86.3(4) . . ?
O22T K1 W9 128.0(4) 6_557 . ?
O5T K1 W9 148.9(5) 7_566 . ?
O9T K1 W9 27.1(3) . . ?
O911 K1 W9 29.1(3) . . ?
O3W K1 W11 171.7(6) . . ?
O2W K1 W11 73.9(5) . . ?
O6W K1 W11 95.0(5) 6_557 . ?
O11T K1 W11 25.1(4) . . ?
O22T K1 W11 86.4(4) 6_557 . ?
O5T K1 W11 109.6(5) 7_566 . ?
O9T K1 W11 88.3(4) . . ?
O911 K1 W11 33.2(3) . . ?
W9 K1 W11 61.27(10) . . ?
O3W K1 K3 48.3(6) . 6_557 ?
O2W K1 K3 130.1(6) . 6_557 ?
O6W K1 K3 85.0(5) 6_557 6_557 ?
O11T K1 K3 105.6(4) . 6_557 ?
O22T K1 K3 46.0(4) 6_557 6_557 ?
O5T K1 K3 53.4(5) 7_566 6_557 ?
O9T K1 K3 135.0(4) . 6_557 ?
O911 K1 K3 150.8(4) . 6_557 ?
W9 K1 K3 156.4(2) . 6_557 ?
W11 K1 K3 129.6(2) . 6_557 ?
O3W K1 K2 113.3(6) . 6_557 ?
O2W K1 K2 99.0(6) . 6_557 ?
O6W K1 K2 109.9(5) 6_557 6_557 ?
O11T K1 K2 42.0(4) . 6_557 ?
O22T K1 K2 42.3(4) 6_557 6_557 ?
O5T K1 K2 55.4(5) 7_566 6_557 ?
O9T K1 K2 155.0(4) . 6_557 ?
O911 K1 K2 99.3(4) . 6_557 ?
W9 K1 K2 128.22(18) . 6_557 ?
W11 K1 K2 67.07(13) . 6_557 ?
K3 K1 K2 65.79(16) 6_557 6_557 ?
O45 K2 O7W 140.8(6) 4_556 . ?
O45 K2 O5W 62.9(7) 4_556 . ?
O7W K2 O5W 142.1(7) . . ?
O45 K2 O11T 118.5(6) 4_556 6_657 ?
O7W K2 O11T 67.6(6) . 6_657 ?
O5W K2 O11T 136.4(6) . 6_657 ?
O45 K2 O22T 106.8(6) 4_556 . ?
O7W K2 O22T 109.7(6) . . ?
O5W K2 O22T 73.9(6) . . ?
O11T K2 O22T 64.1(5) 6_657 . ?
O45 K2 O19T 114.1(6) 4_556 . ?
O7W K2 O19T 65.4(5) . . ?
O5W K2 O19T 77.8(6) . . ?
O11T K2 O19T 126.4(5) 6_657 . ?
O22T K2 O19T 110.3(5) . . ?
O45 K2 O192 134.5(6) 4_556 . ?
O7W K2 O192 79.4(5) . . ?
O5W K2 O192 71.6(6) . . ?
O11T K2 O192 93.2(5) 6_657 . ?
O22T K2 O192 56.6(5) . . ?
O19T K2 O192 54.2(5) . . ?
O45 K2 W19 125.8(5) 4_556 . ?
O7W K2 W19 72.6(4) . . ?
O5W K2 W19 70.3(5) . . ?
O11T K2 W19 113.9(4) 6_657 . ?
O22T K2 W19 83.8(4) . . ?
O19T K2 W19 26.5(4) . . ?
O192 K2 W19 27.9(3) . . ?
O45 K2 W22 119.9(5) 4_556 . ?
O7W K2 W22 99.2(4) . . ?
O5W K2 W22 68.4(5) . . ?
O11T K2 W22 77.0(4) 6_657 . ?
O22T K2 W22 23.9(4) . . ?
O19T K2 W22 86.4(4) . . ?
O192 K2 W22 32.8(3) . . ?
W19 K2 W22 59.86(10) . . ?
O45 K2 W5 25.1(4) 4_556 4_556 ?
O7W K2 W5 148.5(5) . 4_556 ?
O5W K2 W5 67.7(5) . 4_556 ?
O11T K2 W5 97.4(4) 6_657 4_556 ?
O22T K2 W5 85.6(4) . 4_556 ?
O19T K2 W5 136.3(4) . 4_556 ?
O192 K2 W5 130.6(4) . 4_556 ?
W19 K2 W5 137.93(18) . 4_556 ?
W22 K2 W5 104.10(15) . 4_556 ?
O45 K2 W4 23.6(4) 4_556 4_556 ?
O7W K2 W4 122.4(4) . 4_556 ?
O5W K2 W4 67.1(5) . 4_556 ?
O11T K2 W4 133.3(4) 6_657 4_556 ?
O22T K2 W4 127.9(4) . 4_556 ?
O19T K2 W4 94.0(4) . 4_556 ?
O192 K2 W4 132.4(4) . 4_556 ?
W19 K2 W4 112.42(16) . 4_556 ?
W22 K2 W4 134.31(17) . 4_556 ?
W5 K2 W4 48.52(8) 4_556 4_556 ?
O45 K2 K4 176.0(5) 4_556 . ?
O7W K2 K4 40.6(4) . . ?
O5W K2 K4 118.4(5) . . ?
O11T K2 K4 57.7(4) 6_657 . ?
O22T K2 K4 70.6(4) . . ?
O19T K2 K4 69.9(4) . . ?
O192 K2 K4 46.9(3) . . ?
W19 K2 K4 57.45(13) . . ?
W22 K2 K4 58.82(12) . . ?
W5 K2 K4 151.0(2) 4_556 . ?
W4 K2 K4 159.99(19) 4_556 . ?
O6T K3 O8T 83.7(6) . 4_556 ?
O6T K3 O22T 114.3(6) . . ?
O8T K3 O22T 160.8(6) 4_556 . ?
O6T K3 O58 133.3(6) . 4_556 ?
O8T K3 O58 58.8(5) 4_556 4_556 ?
O22T K3 O58 107.7(5) . 4_556 ?
O6T K3 O142 102.1(6) . . ?
O8T K3 O142 115.0(6) 4_556 . ?
O22T K3 O142 56.7(5) . . ?
O58 K3 O142 117.8(5) 4_556 . ?
O6T K3 O14T 68.0(6) . . ?
O8T K3 O14T 68.7(5) 4_556 . ?
O22T K3 O14T 110.5(5) . . ?
O58 K3 O14T 115.1(5) 4_556 . ?
O142 K3 O14T 55.5(5) . . ?
O6T K3 O3W 65.1(7) . 6_657 ?
O8T K3 O3W 116.3(7) 4_556 6_657 ?
O22T K3 O3W 79.2(6) . 6_657 ?
O58 K3 O3W 105.4(7) 4_556 6_657 ?
O142 K3 O3W 124.8(7) . 6_657 ?
O14T K3 O3W 131.6(7) . 6_657 ?
O6T K3 O5W 154.9(7) . . ?
O8T K3 O5W 91.9(6) 4_556 . ?
O22T K3 O5W 69.0(6) . . ?
O58 K3 O5W 60.8(6) 4_556 . ?
O142 K3 O5W 57.6(6) . . ?
O14T K3 O5W 87.3(6) . . ?
O3W K3 O5W 137.1(7) 6_657 . ?
O6T K3 O5T 127.5(6) . 4_556 ?
O8T K3 O5T 107.0(6) 4_556 4_556 ?
O22T K3 O5T 68.2(5) . 4_556 ?
O58 K3 O5T 53.3(5) 4_556 4_556 ?
O142 K3 O5T 117.4(5) . 4_556 ?
O14T K3 O5T 164.2(6) . 4_556 ?
O3W K3 O5T 64.2(7) 6_657 4_556 ?
O5W K3 O5T 77.5(6) . 4_556 ?
O6T K3 W22 101.1(5) . . ?
O8T K3 W22 146.9(4) 4_556 . ?
O22T K3 W22 28.1(3) . . ?
O58 K3 W22 125.5(4) 4_556 . ?
O142 K3 W22 31.9(4) . . ?
O14T K3 W22 82.6(4) . . ?
O3W K3 W22 95.0(6) 6_657 . ?
O5W K3 W22 69.9(5) . . ?
O5T K3 W22 96.0(4) 4_556 . ?
O6T K3 W8 108.4(5) . 4_556 ?
O8T K3 W8 27.6(4) 4_556 4_556 ?
O22T K3 W8 137.0(4) . 4_556 ?
O58 K3 W8 31.3(4) 4_556 4_556 ?
O142 K3 W8 119.1(4) . 4_556 ?
O14T K3 W8 89.6(4) . 4_556 ?
O3W K3 W8 115.7(6) 6_657 4_556 ?
O5W K3 W8 74.7(5) . 4_556 ?
O5T K3 W8 82.2(4) 4_556 4_556 ?
W22 K3 W8 144.0(2) . 4_556 ?
O6T K3 W14 81.9(5) . . ?
O8T K3 W14 91.9(4) 4_556 . ?
O22T K3 W14 84.5(4) . . ?
O58 K3 W14 122.4(4) 4_556 . ?
O142 K3 W14 29.4(4) . . ?
O14T K3 W14 26.3(4) . . ?
O3W K3 W14 132.1(6) 6_657 . ?
O5W K3 W14 73.6(5) . . ?
O5T K3 W14 145.8(4) 4_556 . ?
W22 K3 W14 57.11(10) . . ?
W8 K3 W14 106.82(17) 4_556 . ?
O15T K4 O7W 82.4(6) 6_657 . ?
O15T K4 O101 108.2(6) 6_657 6_657 ?
O7W K4 O101 95.2(6) . 6_657 ?
O15T K4 O201 95.1(6) 6_657 . ?
O7W K4 O201 139.1(6) . . ?
O101 K4 O201 123.8(6) 6_657 . ?
O15T K4 O212 152.4(6) 6_657 . ?
O7W K4 O212 123.2(6) . . ?
O101 K4 O212 81.9(5) 6_657 . ?
O201 K4 O212 59.2(5) . . ?
O15T K4 O190 74.3(6) 6_657 . ?
O7W K4 O190 84.3(6) . . ?
O101 K4 O190 177.3(6) 6_657 . ?
O201 K4 O190 56.2(5) . . ?
O212 K4 O190 96.2(5) . . ?
O15T K4 O192 127.0(6) 6_657 . ?
O7W K4 O192 80.4(6) . . ?
O101 K4 O192 122.9(5) 6_657 . ?
O201 K4 O192 68.7(5) . . ?
O212 K4 O192 56.6(5) . . ?
O190 K4 O192 54.4(5) . . ?
O15T K4 W20 75.0(4) 6_657 . ?
O7W K4 W20 115.1(5) . . ?
O101 K4 W20 149.5(4) 6_657 . ?
O201 K4 W20 28.4(4) . . ?
O212 K4 W20 83.6(4) . . ?
O190 K4 W20 31.3(4) . . ?
O192 K4 W20 68.2(4) . . ?
O15T K4 W21 122.4(5) 6_657 . ?
O7W K4 W21 148.2(5) . . ?
O101 K4 W21 95.0(4) 6_657 . ?
O201 K4 W21 32.9(4) . . ?
O212 K4 W21 30.0(4) . . ?
O190 K4 W21 84.2(4) . . ?
O192 K4 W21 68.9(4) . . ?
W20 K4 W21 60.88(10) . . ?
O15T K4 W11 110.6(5) 6_657 6_657 ?
O7W K4 W11 67.2(4) . 6_657 ?
O101 K4 W11 29.2(4) 6_657 6_657 ?
O201 K4 W11 147.1(4) . 6_657 ?
O212 K4 W11 90.9(4) . 6_657 ?
O190 K4 W11 149.5(4) . 6_657 ?
O192 K4 W11 107.8(4) . 6_657 ?
W20 K4 W11 174.43(19) . 6_657 ?
W21 K4 W11 114.31(15) . 6_657 ?
O15T K4 W19 99.5(4) 6_657 . ?
O7W K4 W19 72.7(4) . . ?
O101 K4 W19 148.1(4) 6_657 . ?
O201 K4 W19 67.5(4) . . ?
O212 K4 W19 80.8(4) . . ?
O190 K4 W19 29.4(4) . . ?
O192 K4 W19 27.6(3) . . ?
W20 K4 W19 53.31(9) . . ?
W21 K4 W19 82.98(13) . . ?
W11 K4 W19 124.87(19) 6_657 . ?
O15T K4 W10 83.8(4) 6_657 6_657 ?
O7W K4 W10 104.2(4) . 6_657 ?
O101 K4 W10 27.3(4) 6_657 6_657 ?
O201 K4 W10 116.1(4) . 6_657 ?
O212 K4 W10 98.1(4) . 6_657 ?
O190 K4 W10 155.3(4) . 6_657 ?
O192 K4 W10 149.0(4) . 6_657 ?
W20 K4 W10 131.52(19) . 6_657 ?
W21 K4 W10 98.47(15) . 6_657 ?
W11 K4 W10 50.18(8) 6_657 6_657 ?
W19 K4 W10 175.0(2) . 6_657 ?
O6W K5 O810 130.6(7) . 6_657 ?
O6W K5 O3T 76.7(6) . . ?
O810 K5 O3T 112.5(6) 6_657 . ?
O6W K5 O212 76.2(6) . . ?
O810 K5 O212 128.9(6) 6_657 . ?
O3T K5 O212 116.3(6) . . ?
O6W K5 O89 82.1(6) . 6_657 ?
O810 K5 O89 55.4(5) 6_657 6_657 ?
O3T K5 O89 77.7(6) . 6_657 ?
O212 K5 O89 150.0(6) . 6_657 ?
O6W K5 O101 106.7(6) . 6_657 ?
O810 K5 O101 55.6(5) 6_657 6_657 ?
O3T K5 O101 167.1(6) . 6_657 ?
O212 K5 O101 76.5(5) . 6_657 ?
O89 K5 O101 90.4(5) 6_657 6_657 ?
O6W K5 O21T 124.0(7) . . ?
O810 K5 O21T 103.7(6) 6_657 . ?
O3T K5 O21T 97.0(6) . . ?
O212 K5 O21T 56.8(5) . . ?
O89 K5 O21T 151.9(6) 6_657 . ?
O101 K5 O21T 91.2(6) 6_657 . ?
O6W K5 O8W 139.7(8) . . ?
O810 K5 O8W 76.1(7) 6_657 . ?
O3T K5 O8W 64.0(7) . . ?
O212 K5 O8W 112.7(7) . . ?
O89 K5 O8W 97.3(7) 6_657 . ?
O101 K5 O8W 113.6(7) 6_657 . ?
O21T K5 O8W 56.7(7) . . ?
O6W K5 O911 70.8(6) . 6_657 ?
O810 K5 O911 63.3(5) 6_657 6_657 ?
O3T K5 O911 121.7(6) . 6_657 ?
O212 K5 O911 101.2(5) . 6_657 ?
O89 K5 O911 51.3(5) 6_657 6_657 ?
O101 K5 O911 50.6(5) 6_657 6_657 ?
O21T K5 O911 141.3(5) . 6_657 ?
O8W K5 O911 138.0(7) . 6_657 ?
O6W K5 W21 96.1(5) . . ?
O810 K5 W21 128.3(5) 6_657 . ?
O3T K5 W21 97.0(5) . . ?
O212 K5 W21 32.6(4) . . ?
O89 K5 W21 174.7(4) 6_657 . ?
O101 K5 W21 94.9(4) 6_657 . ?
O21T K5 W21 28.4(4) . . ?
O8W K5 W21 80.8(6) . . ?
O911 K5 W21 132.8(4) 6_657 . ?
O6W K5 W8 113.7(5) . 6_657 ?
O810 K5 W8 29.2(4) 6_657 6_657 ?
O3T K5 W8 86.4(5) . 6_657 ?
O212 K5 W8 157.2(4) . 6_657 ?
O89 K5 W8 31.6(3) 6_657 6_657 ?
O101 K5 W8 80.9(4) 6_657 6_657 ?
O21T K5 W8 121.5(5) . 6_657 ?
O8W K5 W8 73.8(6) . 6_657 ?
O911 K5 W8 65.7(3) 6_657 6_657 ?
W21 K5 W8 149.9(3) . 6_657 ?
O6W K5 W10 132.7(5) . 6_657 ?
O810 K5 W10 31.8(4) 6_657 6_657 ?
O3T K5 W10 141.6(5) . 6_657 ?
O212 K5 W10 97.1(4) . 6_657 ?
O89 K5 W10 82.5(4) 6_657 6_657 ?
O101 K5 W10 29.3(3) 6_657 6_657 ?
O21T K5 W10 85.3(4) . 6_657 ?
O8W K5 W10 86.6(6) . 6_657 ?
O911 K5 W10 64.7(3) 6_657 6_657 ?
W21 K5 W10 102.28(18) . 6_657 ?
W8 K5 W10 60.79(11) 6_657 6_657 ?
O4T K6 O17T 126.4(7) 7_566 . ?
O4T K6 O19T 95.4(7) 7_566 6_557 ?
O17T K6 O19T 97.1(6) . 6_557 ?
O4T K6 O26W 167.5(13) 7_566 . ?
O17T K6 O26W 66.0(12) . . ?
O19T K6 O26W 80.4(12) 6_557 . ?
O4T K6 O4W 69.0(7) 7_566 . ?
O17T K6 O4W 160.7(7) . . ?
O19T K6 O4W 67.6(7) 6_557 . ?
O26W K6 O4W 98.6(13) . . ?
O4T K6 O1W 63.1(8) 7_566 . ?
O17T K6 O1W 65.0(8) . . ?
O19T K6 O1W 89.8(8) 6_557 . ?
O26W K6 O1W 128.2(13) . . ?
O4W K6 O1W 124.2(9) . . ?
O4T K6 K2 58.2(5) 7_566 6_557 ?
O17T K6 K2 104.2(5) . 6_557 ?
O19T K6 K2 41.2(4) 6_557 6_557 ?
O26W K6 K2 120.6(11) . 6_557 ?
O4W K6 K2 72.7(6) . 6_557 ?
O1W K6 K2 58.9(7) . 6_557 ?
O27W K7 O9W 133.6(12) . . ?
O27W K7 O2T 82.0(11) . . ?
O9W K7 O2T 138.3(8) . . ?
O27W K7 O16T 104.2(11) . 3_656 ?
O9W K7 O16T 82.2(7) . 3_656 ?
O2T K7 O16T 65.7(6) . 3_656 ?
O27W K7 O11W 64.7(11) . 6_557 ?
O9W K7 O11W 99.5(8) . 6_557 ?
O2T K7 O11W 118.1(8) . 6_557 ?
O16T K7 O11W 166.2(8) 3_656 6_557 ?
O27W K7 O20W 129.8(14) . . ?
O9W K7 O20W 81.6(10) . . ?
O2T K7 O20W 89.6(10) . . ?
O16T K7 O20W 117.0(10) 3_656 . ?
O11W K7 O20W 76.7(10) 6_557 . ?
O27W K7 O18T 66.7(11) . 3_656 ?
O9W K7 O18T 68.0(6) . 3_656 ?
O2T K7 O18T 146.7(7) . 3_656 ?
O16T K7 O18T 110.0(6) 3_656 3_656 ?
O11W K7 O18T 59.0(7) 6_557 3_656 ?
O20W K7 O18T 118.8(10) . 3_656 ?
O27W K7 O168 77.4(11) . 3_656 ?
O9W K7 O168 68.4(6) . 3_656 ?
O2T K7 O168 109.8(6) . 3_656 ?
O16T K7 O168 56.4(6) 3_656 3_656 ?
O11W K7 O168 111.3(7) 6_557 3_656 ?
O20W K7 O168 149.6(10) . 3_656 ?
O18T K7 O168 53.9(5) 3_656 3_656 ?
O27W K7 W16 94.1(10) . 3_656 ?
O9W K7 W16 71.6(5) . 3_656 ?
O2T K7 W16 87.4(5) . 3_656 ?
O16T K7 W16 26.1(4) 3_656 3_656 ?
O11W K7 W16 141.8(7) 6_557 3_656 ?
O20W K7 W16 135.1(9) . 3_656 ?
O18T K7 W16 83.8(4) 3_656 3_656 ?
O168 K7 W16 30.5(3) 3_656 3_656 ?
O27W K7 W18 71.3(10) . 3_656 ?
O9W K7 W18 63.4(5) . 3_656 ?
O2T K7 W18 134.0(6) . 3_656 ?
O16T K7 W18 85.0(5) 3_656 3_656 ?
O11W K7 W18 83.6(6) 6_557 3_656 ?
O20W K7 W18 136.1(9) . 3_656 ?
O18T K7 W18 24.9(4) 3_656 3_656 ?
O168 K7 W18 29.1(3) 3_656 3_656 ?
W16 K7 W18 58.93(16) 3_656 3_656 ?
O27W K7 K9 115.1(10) . . ?
O9W K7 K9 99.0(6) . . ?
O2T K7 K9 39.3(5) . . ?
O16T K7 K9 39.5(4) 3_656 . ?
O11W K7 K9 151.3(6) 6_557 . ?
O20W K7 K9 84.5(9) . . ?
O18T K7 K9 149.4(5) 3_656 . ?
O168 K7 K9 95.8(4) 3_656 . ?
W16 K7 K9 65.6(2) 3_656 . ?
W18 K7 K9 124.5(3) 3_656 . ?
O27W K7 K12 109.8(11) . 3_656 ?
O9W K7 K12 33.5(5) . 3_656 ?
O2T K7 K12 167.7(6) . 3_656 ?
O16T K7 K12 112.8(5) 3_656 3_656 ?
O11W K7 K12 66.5(6) 6_557 3_656 ?
O20W K7 K12 80.3(9) . 3_656 ?
O18T K7 K12 45.5(4) 3_656 3_656 ?
O168 K7 K12 76.9(4) 3_656 3_656 ?
W16 K7 K12 94.8(3) 3_656 3_656 ?
W18 K7 K12 55.9(3) 3_656 3_656 ?
K9 K7 K12 131.6(4) . 3_656 ?
O8T K8 O17W 97.5(8) . 6_557 ?
O8T K8 O14T 72.5(6) . 4_456 ?
O17W K8 O14T 92.6(8) 6_557 4_456 ?
O8T K8 O15W 139.7(8) . 6_557 ?
O17W K8 O15W 108.1(9) 6_557 6_557 ?
O14T K8 O15W 75.6(7) 4_456 6_557 ?
O8T K8 O3T 79.2(6) . 6_557 ?
O17W K8 O3T 66.8(8) 6_557 6_557 ?
O14T K8 O3T 142.4(6) 4_456 6_557 ?
O15W K8 O3T 139.4(8) 6_557 6_557 ?
O8T K8 O23 130.4(6) . 6_557 ?
O17W K8 O23 84.2(8) 6_557 6_557 ?
O14T K8 O23 157.0(6) 4_456 6_557 ?
O15W K8 O23 83.8(8) 6_557 6_557 ?
O3T K8 O23 56.0(6) 6_557 6_557 ?
O8T K8 O12W 89.3(7) . 6_557 ?
O17W K8 O12W 137.6(9) 6_557 6_557 ?
O14T K8 O12W 129.0(7) 4_456 6_557 ?
O15W K8 O12W 92.0(8) 6_557 6_557 ?
O3T K8 O12W 73.6(7) 6_557 6_557 ?
O23 K8 O12W 60.7(7) 6_557 6_557 ?
O8T K8 O10W 80.5(6) . 4_456 ?
O17W K8 O10W 165.3(9) 6_557 4_456 ?
O14T K8 O10W 72.8(6) 4_456 4_456 ?
O15W K8 O10W 66.8(8) 6_557 4_456 ?
O3T K8 O10W 126.5(7) 6_557 4_456 ?
O23 K8 O10W 108.3(7) 6_557 4_456 ?
O12W K8 O10W 57.2(7) 6_557 4_456 ?
O8T K8 W2A 131.9(5) . 6_557 ?
O17W K8 W2A 78.0(7) 6_557 6_557 ?
O14T K8 W2A 154.4(5) 4_456 6_557 ?
O15W K8 W2A 84.6(7) 6_557 6_557 ?
O3T K8 W2A 54.8(5) 6_557 6_557 ?
O23 K8 W2A 6.3(5) 6_557 6_557 ?
O12W K8 W2A 66.9(6) 6_557 6_557 ?
O10W K8 W2A 114.2(5) 4_456 6_557 ?
O8T K8 W3 102.8(4) . 6_557 ?
O17W K8 W3 70.7(7) 6_557 6_557 ?
O14T K8 W3 162.2(5) 4_456 6_557 ?
O15W K8 W3 114.8(6) 6_557 6_557 ?
O3T K8 W3 24.7(4) 6_557 6_557 ?
O23 K8 W3 31.4(4) 6_557 6_557 ?
O12W K8 W3 67.0(5) 6_557 6_557 ?
O10W K8 W3 124.1(5) 4_456 6_557 ?
W2A K8 W3 30.2(2) 6_557 6_557 ?
O8T K8 K9 121.1(5) . 6_557 ?
O17W K8 K9 141.0(7) 6_557 6_557 ?
O14T K8 K9 103.0(5) 4_456 6_557 ?
O15W K8 K9 45.0(6) 6_557 6_557 ?
O3T K8 K9 112.8(5) 6_557 6_557 ?
O23 K8 K9 67.6(5) 6_557 6_557 ?
O12W K8 K9 47.2(5) 6_557 6_557 ?
O10W K8 K9 44.9(5) 4_456 6_557 ?
W2A K8 K9 72.5(3) 6_557 6_557 ?
W3 K8 K9 94.2(2) 6_557 6_557 ?
O8T K8 W8 18.6(4) . . ?
O17W K8 W8 112.4(7) 6_557 . ?
O14T K8 W8 83.7(4) 4_456 . ?
O15W K8 W8 135.0(6) 6_557 . ?
O3T K8 W8 76.5(4) 6_557 . ?
O23 K8 W8 118.6(5) 6_557 . ?
O12W K8 W8 70.8(5) 6_557 . ?
O10W K8 W8 69.1(5) 4_456 . ?
W2A K8 W8 121.9(3) 6_557 . ?
W3 K8 W8 96.71(18) 6_557 . ?
K9 K8 W8 104.8(2) 6_557 . ?
O15W K9 O2T 74.0(8) . . ?
O15W K9 O10W 73.8(8) . 7_566 ?
O2T K9 O10W 136.0(7) . 7_566 ?
O15W K9 O16T 85.4(8) . 3_656 ?
O2T K9 O16T 66.1(6) . 3_656 ?
O10W K9 O16T 138.7(7) 7_566 3_656 ?
O15W K9 O12W 98.3(9) . . ?
O2T K9 O12W 91.9(7) . . ?
O10W K9 O12W 64.3(7) 7_566 . ?
O16T K9 O12W 155.9(7) 3_656 . ?
O15W K9 O18W 79.2(9) . 7_566 ?
O2T K9 O18W 122.0(8) . 7_566 ?
O10W K9 O18W 79.7(8) 7_566 7_566 ?
O16T K9 O18W 61.3(7) 3_656 7_566 ?
O12W K9 O18W 142.8(8) . 7_566 ?
O15W K9 K10 113.2(7) . 7_566 ?
O2T K9 K10 171.3(6) . 7_566 ?
O10W K9 K10 52.6(6) 7_566 7_566 ?
O16T K9 K10 108.7(5) 3_656 7_566 ?
O12W K9 K10 91.8(6) . 7_566 ?
O18W K9 K10 57.1(6) 7_566 7_566 ?
O15W K9 K8 46.3(6) . 6_657 ?
O2T K9 K8 81.9(5) . 6_657 ?
O10W K9 K8 54.2(5) 7_566 6_657 ?
O16T K9 K8 128.6(5) 3_656 6_657 ?
O12W K9 K8 52.1(6) . 6_657 ?
O18W K9 K8 113.4(6) 7_566 6_657 ?
K10 K9 K8 106.6(3) 7_566 6_657 ?
O15W K9 W2 80.2(7) . . ?
O2T K9 W2 21.9(5) . . ?
O10W K9 W2 122.4(6) 7_566 . ?
O16T K9 W2 87.2(4) 3_656 . ?
O12W K9 W2 70.1(6) . . ?
O18W K9 W2 143.4(6) 7_566 . ?
K10 K9 W2 159.4(3) 7_566 . ?
K8 K9 W2 70.62(19) 6_657 . ?
O15W K9 K7 54.8(7) . . ?
O2T K9 K7 39.4(5) . . ?
O10W K9 K7 128.0(6) 7_566 . ?
O16T K9 K7 40.0(4) 3_656 . ?
O12W K9 K7 125.6(6) . . ?
O18W K9 K7 83.3(6) 7_566 . ?
K10 K9 K7 140.4(4) 7_566 . ?
K8 K9 K7 90.1(3) 6_657 . ?
W2 K9 K7 60.03(17) . . ?
O28W K10 O13T 91.0(13) . . ?
O28W K10 O29W 51.7(14) . . ?
O13T K10 O29W 133.3(11) . . ?
O28W K10 O7T 85.9(13) . 4_556 ?
O13T K10 O7T 89.3(7) . 4_556 ?
O29W K10 O7T 64.3(10) . 4_556 ?
O28W K10 O10W 152.9(14) . . ?
O13T K10 O10W 75.4(7) . . ?
O29W K10 O10W 123.7(11) . . ?
O7T K10 O10W 70.8(7) 4_556 . ?
O28W K10 O24W 75.5(14) . 2_654 ?
O13T K10 O24W 73.6(9) . 2_654 ?
O29W K10 O24W 114.0(12) . 2_654 ?
O7T K10 O24W 154.2(10) 4_556 2_654 ?
O10W K10 O24W 121.1(9) . 2_654 ?
O28W K10 K9 160.8(13) . 7_565 ?
O13T K10 K9 102.8(6) . 7_565 ?
O29W K10 K9 121.0(10) . 7_565 ?
O7T K10 K9 107.2(6) 4_556 7_565 ?
O10W K10 K9 45.9(5) . 7_565 ?
O24W K10 K9 95.6(8) 2_654 7_565 ?
O28W K10 K12 60.9(12) . . ?
O13T K10 K12 43.5(5) . . ?
O29W K10 K12 112.5(10) . . ?
O7T K10 K12 115.3(6) 4_556 . ?
O10W K10 K12 116.4(6) . . ?
O24W K10 K12 39.6(8) 2_654 . ?
K9 K10 K12 121.9(4) 7_565 . ?
O22W K11 O15T 115.3(11) . . ?
O22W K11 O24W 138.6(14) . 6_557 ?
O15T K11 O24W 77.4(10) . 6_557 ?
O22W K11 O10T 81.0(11) . . ?
O15T K11 O10T 88.1(7) . . ?
O24W K11 O10T 140.3(11) 6_557 . ?
O22W K11 O19W 139.1(13) . . ?
O15T K11 O19W 89.1(9) . . ?
O24W K11 O19W 76.0(12) 6_557 . ?
O10T K11 O19W 66.8(9) . . ?
O22W K11 O125 78.0(10) . . ?
O15T K11 O125 57.4(6) . . ?
O24W K11 O125 77.7(10) 6_557 . ?
O10T K11 O125 124.5(8) . . ?
O19W K11 O125 141.1(10) . . ?
O22W K11 W15 95.4(10) . . ?
O15T K11 W15 26.5(4) . . ?
O24W K11 W15 80.5(9) 6_557 . ?
O10T K11 W15 102.5(6) . . ?
O19W K11 W15 115.1(9) . . ?
O125 K11 W15 31.5(4) . . ?
O22W K11 W10 65.4(9) . . ?
O15T K11 W10 80.8(5) . . ?
O24W K11 W10 153.4(10) 6_557 . ?
O10T K11 W10 23.0(4) . . ?
O19W K11 W10 88.7(8) . . ?
O125 K11 W10 103.0(5) . . ?
W15 K11 W10 86.8(3) . . ?
O22W K11 K12 116.5(10) . 5_656 ?
O15T K11 K12 121.1(7) . 5_656 ?
O24W K11 K12 44.9(9) 6_557 5_656 ?
O10T K11 K12 125.7(7) . 5_656 ?
O19W K11 K12 68.9(8) . 5_656 ?
O125 K11 K12 109.7(6) . 5_656 ?
W15 K11 K12 124.2(5) . 5_656 ?
W10 K11 K12 147.0(5) . 5_656 ?
O22W K11 K4 114.0(10) . 6_557 ?
O15T K11 K4 35.7(5) . 6_557 ?
O24W K11 K4 98.8(10) 6_557 6_557 ?
O10T K11 K4 54.3(5) . 6_557 ?
O19W K11 K4 66.9(8) . 6_557 ?
O125 K11 K4 89.6(5) . 6_557 ?
W15 K11 K4 58.4(2) . 6_557 ?
W10 K11 K4 54.8(2) . 6_557 ?
K12 K11 K4 128.5(5) 5_656 6_557 ?
O9W K12 O21W 126.9(11) 3_646 . ?
O9W K12 O24W 83.5(11) 3_646 2_654 ?
O21W K12 O24W 129.8(13) . 2_654 ?
O9W K12 O13T 92.9(8) 3_646 . ?
O21W K12 O13T 65.5(9) . . ?
O24W K12 O13T 75.4(10) 2_654 . ?
O9W K12 O138 56.6(7) 3_646 . ?
O21W K12 O138 72.6(9) . . ?
O24W K12 O138 108.2(11) 2_654 . ?
O13T K12 O138 53.7(5) . . ?
O9W K12 O25W 101.3(11) 3_646 . ?
O21W K12 O25W 70.2(11) . . ?
O24W K12 O25W 150.3(13) 2_654 . ?
O13T K12 O25W 132.8(10) . . ?
O138 K12 O25W 98.5(10) . . ?
O9W K12 O18T 64.5(7) 3_646 . ?
O21W K12 O18T 72.7(9) . . ?
O24W K12 O18T 147.7(11) 2_654 . ?
O13T K12 O18T 100.9(7) . . ?
O138 K12 O18T 51.1(5) . . ?
O25W K12 O18T 49.6(9) . . ?
O9W K12 W13 72.7(6) 3_646 . ?
O21W K12 W13 69.5(8) . . ?
O24W K12 W13 88.1(10) 2_654 . ?
O13T K12 W13 25.1(3) . . ?
O138 K12 W13 29.0(4) . . ?
O25W K12 W13 121.5(9) . . ?
O18T K12 W13 78.8(5) . . ?
O9W K12 W18 60.9(6) 3_646 . ?
O21W K12 W18 67.0(8) . . ?
O24W K12 W18 133.4(10) 2_654 . ?
O13T K12 W18 77.3(5) . . ?
O138 K12 W18 27.4(4) . . ?
O25W K12 W18 71.3(9) . . ?
O18T K12 W18 24.2(4) . . ?
W13 K12 W18 54.6(2) . . ?
O9W K12 K11 77.6(7) 3_646 5_656 ?
O21W K12 K11 155.5(10) . 5_656 ?
O24W K12 K11 43.9(9) 2_654 5_656 ?
O13T K12 K11 119.0(7) . 5_656 ?
O138 K12 K11 130.7(7) . 5_656 ?
O25W K12 K11 108.0(9) . 5_656 ?
O18T K12 K11 125.8(7) . 5_656 ?
W13 K12 K11 125.8(5) . 5_656 ?
W18 K12 K11 136.7(5) . 5_656 ?
O9W K12 K10 109.3(7) 3_646 . ?
O21W K12 K10 81.2(9) . . ?
O24W K12 K10 49.3(9) 2_654 . ?
O13T K12 K10 35.6(4) . . ?
O138 K12 K10 88.2(5) . . ?
O25W K12 K10 146.8(10) . . ?
O18T K12 K10 136.3(6) . . ?
W13 K12 K10 59.2(3) . . ?
W18 K12 K10 112.8(5) . . ?
K11 K12 K10 91.1(5) 5_656 . ?
O9W K12 K7 33.6(5) 3_646 3_646 ?
O21W K12 K7 114.0(9) . 3_646 ?
O24W K12 K7 111.2(10) 2_654 3_646 ?
O13T K12 K7 117.3(6) . 3_646 ?
O138 K12 K7 66.3(5) . 3_646 ?
O25W K12 K7 67.8(9) . 3_646 ?
O18T K12 K7 41.4(4) . 3_646 ?
W13 K12 K7 92.7(4) . 3_646 ?
W18 K12 K7 52.7(3) . 3_646 ?
K11 K12 K7 86.1(4) 5_656 3_646 ?
K10 K12 K7 142.4(5) . 3_646 ?
K1 O3W K3 90.9(8) . 6_557 ?
K2 O5W K3 97.4(7) . . ?
W3A O6W K5 118.8(9) . . ?
W3A O6W K1 127.9(9) . 6_657 ?
K5 O6W K1 111.4(8) . 6_657 ?
K4 O7W K2 97.7(6) . . ?
K12 O9W K7 112.9(9) 3_656 . ?
K9 O10W K10 81.6(7) 7_565 . ?
K9 O10W K8 80.9(6) 7_565 4_556 ?
K10 O10W K8 161.7(9) . 4_556 ?
K9 O12W K8 80.6(7) . 6_657 ?
K9 O15W K8 88.7(9) . 6_657 ?
K11 O24W K12 91.2(13) 6_657 2_655 ?
K11 O24W K10 158.5(16) 6_657 2_655 ?
K12 O24W K10 91.1(12) 2_655 2_655 ?

loop_
_geom_bond_atom_site_label_1
_geom_bond_atom_site_label_2
_geom_bond_distance
_geom_bond_site_symmetry_2
_geom_bond_publ_flag
W1 W1A 1.663(13) . ?
W1 O1T 1.73(2) . ?
W1 O14 1.91(2) . ?
W1 O16 1.930(18) . ?
W1 O13 1.94(2) . ?
W1 O12 1.94(2) . ?
W1 W3A 1.971(12) . ?
W1 O1S1 2.340(17) . ?
W1A O12 1.21(2) . ?
W1A O14 1.48(2) . ?
W1A O27 2.30(2) . ?
W1A O31W 2.44(6) 3_656 ?
W1A O1S1 2.53(2) . ?
W1A W2 2.530(13) . ?
W2 W2A 1.556(14) . ?
W2 O2T 1.74(2) . ?
W2 O23 1.85(2) . ?
W2 O29 1.887(19) . ?
W2 O12 1.91(2) . ?
W2 O27 1.996(19) . ?
W2 O1S1 2.390(17) . ?
W2 K9 4.001(9) . ?
W2A O23 0.81(2) . ?
W2A O1S1 2.01(2) . ?
W2A W3 2.009(14) . ?
W2A O29 2.08(2) . ?
W2A O311 2.24(2) . ?
W2A K8 3.749(17) 6_657 ?
W3 O3Y 1.746(18) . ?
W3 O3T 1.76(2) . ?
W3 O311 1.936(17) . ?
W3 O13 1.95(2) . ?
W3 O23 2.08(2) . ?
W3 W3A 2.200(12) . ?
W3 O1S1 2.352(17) . ?
W3 K8 3.942(8) 6_657 ?
W3 K5 4.125(7) . ?
W3A O13 1.30(2) . ?
W3A O16 1.67(2) . ?
W3A O3Y 2.02(2) . ?
W3A O6W 2.43(2) . ?
W3A O1S1 2.44(2) . ?
W4 O4T 1.72(2) . ?
W4 O46 1.86(2) . ?
W4 O47 1.895(19) . ?
W4 O45 1.92(2) . ?
W4 O14 1.95(2) . ?
W4 O2S1 2.349(16) . ?
W4 K2 4.102(6) 4_456 ?
W5 O5T 1.71(2) . ?
W5 O510 1.881(18) . ?
W5 O56 1.914(18) . ?
W5 O58 1.916(18) . ?
W5 O45 1.93(2) . ?
W5 O2S1 2.344(16) . ?
W5 K3 3.935(6) 4_456 ?
W5 K2 4.035(6) 4_456 ?
W6 O6T 1.71(2) . ?
W6 O2Y 1.773(18) . ?
W6 O56 1.954(18) . ?
W6 O16 1.966(18) . ?
W6 O46 2.06(2) . ?
W6 O2S1 2.368(16) . ?
W7 O7T 1.70(2) . ?
W7 O27 1.882(19) . ?
W7 O79 1.90(2) . ?
W7 O78 1.923(18) . ?
W7 O47 1.935(19) . ?
W7 O3S1 2.327(18) . ?
W8 O8T 1.754(18) . ?
W8 O810 1.820(19) . ?
W8 O89 1.917(18) . ?
W8 O58 1.921(18) . ?
W8 O78 1.967(19) . ?
W8 O3S1 2.367(18) . ?
W8 K5 3.641(7) 6_557 ?
W8 K3 3.676(6) 4_456 ?
W8 K8 4.123(8) . ?
W9 O9T 1.728(17) . ?
W9 O911 1.834(16) . ?
W9 O29 1.914(19) . ?
W9 O89 1.951(18) . ?
W9 O79 1.96(2) . ?
W9 O3S1 2.354(17) . ?
W9 K1 3.723(7) . ?
W9 K5 4.036(8) 6_557 ?
W10 O10T 1.73(2) . ?
W10 O1Y 1.793(18) . ?
W10 O101 1.926(17) . ?
W10 O510 1.933(18) . ?
W10 O810 2.077(19) . ?
W10 O4S1 2.193(17) . ?
W10 K5 3.839(7) 6_557 ?
W10 K4 3.881(7) 6_557 ?
W10 K11 3.970(16) . ?
W11 O11T 1.749(18) . ?
W11 O4Y 1.772(17) . ?
W11 O311 1.897(17) . ?
W11 O101 1.951(17) . ?
W11 O911 2.085(16) . ?
W11 O4S1 2.220(17) . ?
W11 Yb 3.7886(16) . ?
W11 K1 3.793(6) . ?
W11 K4 3.800(7) 6_557 ?
W12 O12T 1.72(2) . ?
W12 O125 1.893(18) . ?
W12 O123 1.910(19) . ?
W12 O126 1.925(17) . ?
W12 O124 1.935(18) . ?
W12 O1S2 2.347(16) . ?
W13 O13T 1.740(18) . ?
W13 O134 1.844(17) . ?
W13 O139 1.918(17) . ?
W13 O138 1.948(18) . ?
W13 O123 1.984(19) . ?
W13 O1S2 2.418(16) . ?
W13 K12 3.979(19) . ?
W14 O14T 1.726(19) . ?
W14 O8Y 1.740(17) . ?
W14 O142 1.893(18) . ?
W14 O124 1.907(18) . ?
W14 O134 2.100(17) . ?
W14 O1S2 2.335(16) . ?
W14 K3 3.796(7) . ?
W15 O15T 1.735(19) . ?
W15 O6Y 1.757(17) . ?
W15 O125 1.942(18) . ?
W15 O157 1.966(17) . ?
W15 O156 2.071(17) . ?
W15 O2S2 2.335(17) . ?
W15 K11 3.710(16) . ?
W15 K4 4.010(6) 6_557 ?
W16 O16T 1.76(2) . ?
W16 O156 1.862(17) . ?
W16 O126 1.898(17) . ?
W16 O168 1.931(18) . ?
W16 O167 1.929(18) . ?
W16 O2S2 2.343(17) . ?
W16 K7 3.791(11) 3_646 ?
W17 O17T 1.725(19) . ?
W17 O171 1.870(18) . ?
W17 O157 1.895(17) . ?
W17 O170 1.897(18) . ?
W17 O167 1.902(18) . ?
W17 O2S2 2.290(16) . ?
W18 O18T 1.697(19) . ?
W18 O138 1.896(17) . ?
W18 O180 1.908(18) . ?
W18 O168 1.909(17) . ?
W18 O189 1.932(16) . ?
W18 O3S2 2.285(17) . ?
W18 K7 3.878(11) 3_646 ?
W18 K12 4.038(19) . ?
W19 O19T 1.742(18) . ?
W19 O192 1.800(17) . ?
W19 O139 1.905(17) . ?
W19 O190 1.927(17) . ?
W19 O189 1.955(16) . ?
W19 O3S2 2.356(17) . ?
W19 K2 3.780(7) . ?
W19 K4 3.810(7) . ?
W20 O20T 1.72(2) . ?
W20 O201 1.812(18) . ?
W20 O170 1.925(18) . ?
W20 O190 1.941(18) . ?
W20 O180 1.958(19) . ?
W20 O3S2 2.355(17) . ?
W20 K4 3.689(7) . ?
W21 O21T 1.74(2) . ?
W21 O5Y 1.768(15) . ?
W21 O171 1.951(18) . ?
W21 O212 1.958(18) . ?
W21 O201 2.099(18) . ?
W21 O4S2 2.210(17) . ?
W21 K5 3.624(7) . ?
W21 K4 3.794(6) . ?
W22 O22T 1.739(17) . ?
W22 O7Y 1.780(17) . ?
W22 O212 1.911(18) . ?
W22 O142 1.928(18) . ?
W22 O192 2.139(18) . ?
W22 O4S2 2.227(17) . ?
W22 K3 3.639(6) . ?
W22 Yb 3.7857(15) . ?
W22 K2 3.915(6) . ?
W22 K4 3.952(6) . ?
Si1 O3S1 1.608(19) . ?
Si1 O2S1 1.616(18) . ?
Si1 O1S1 1.647(19) . ?
Si1 O4S1 1.655(19) . ?
Si1 Yb 4.403(7) . ?
Si2 O1S2 1.619(17) . ?
Si2 O4S2 1.630(18) . ?
Si2 O3S2 1.647(18) . ?
Si2 O2S2 1.665(18) . ?
Si2 Yb 4.431(7) . ?
Yb O2Y 2.276(18) . ?
Yb O1Y 2.303(18) . ?
Yb O6Y 2.326(17) . ?
Yb O7Y 2.322(17) . ?
Yb O4Y 2.338(17) . ?
Yb O3Y 2.347(18) . ?
Yb O5Y 2.349(15) . ?
Yb O8Y 2.352(17) . ?
O2T K9 2.82(2) . ?
O2T K7 2.83(2) . ?
O3T K5 2.86(2) . ?
O3T K8 2.97(2) 6_657 ?
O4T K6 2.68(2) 7_565 ?
O5T K1 2.81(2) 7_565 ?
O5T K3 3.28(2) 4_456 ?
O6T K3 2.70(2) . ?
O7T K10 2.86(3) 4_456 ?
O8T K8 2.74(2) . ?
O8T K3 2.827(19) 4_456 ?
O9T K1 2.974(19) . ?
O10T K11 2.89(3) . ?
O11T K1 2.752(19) . ?
O11T K2 2.856(19) 6_557 ?
O13T K10 2.69(2) . ?
O13T K12 3.18(3) . ?
O14T K8 2.83(2) 4_556 ?
O14T K3 3.02(2) . ?
O15T K4 2.69(2) 6_557 ?
O15T K11 2.81(2) . ?
O16T K9 2.83(2) 3_646 ?
O16T K7 2.85(2) 3_646 ?
O17T K6 2.74(2) . ?
O18T K7 3.06(2) 3_646 ?
O18T K12 3.30(3) . ?
O19T K6 2.74(2) 6_657 ?
O19T K2 2.948(19) . ?
O21T K5 2.99(2) . ?
O22T K1 2.771(19) 6_657 ?
O22T K2 2.869(18) . ?
O22T K3 2.920(18) . ?
O23 K8 3.03(2) 6_657 ?
O45 K2 2.76(2) 4_456 ?
O58 K3 2.940(19) 4_456 ?
O89 K5 2.920(19) 6_557 ?
O101 K4 2.709(18) 6_557 ?
O101 K5 2.924(19) 6_557 ?
O125 K11 3.06(2) . ?
O138 K12 3.21(3) . ?
O142 K3 2.972(19) . ?
O168 K7 3.09(2) 3_646 ?
O190 K4 2.850(19) . ?
O192 K4 3.019(18) . ?
O192 K2 3.023(19) . ?
O201 K4 2.792(19) . ?
O212 K4 2.791(19) . ?
O212 K5 2.897(19) . ?
O810 K5 2.78(2) 6_557 ?
O911 K1 2.972(18) . ?
O911 K5 3.322(18) 6_557 ?
K1 O3W 2.65(3) . ?
K1 O2W 2.72(3) . ?
K1 O6W 2.73(2) 6_557 ?
K1 O22T 2.771(19) 6_557 ?
K1 O5T 2.81(2) 7_566 ?
K1 K3 4.061(9) 6_557 ?
K1 K2 4.230(9) 6_557 ?
K2 O45 2.76(2) 4_556 ?
K2 O7W 2.77(2) . ?
K2 O5W 2.85(3) . ?
K2 O11T 2.856(19) 6_657 ?
K2 W5 4.035(6) 4_556 ?
K2 W4 4.102(6) 4_556 ?
K2 K4 4.124(9) . ?
K3 O8T 2.827(19) 4_556 ?
K3 O58 2.940(19) 4_556 ?
K3 O3W 3.03(3) 6_657 ?
K3 O5W 3.14(3) . ?
K3 O5T 3.28(2) 4_556 ?
K3 W8 3.676(6) 4_556 ?
K4 O15T 2.69(2) 6_657 ?
K4 O7W 2.71(2) . ?
K4 O101 2.709(18) 6_657 ?
K4 W11 3.800(7) 6_657 ?
K4 W10 3.881(7) 6_657 ?
K5 O6W 2.72(2) . ?
K5 O810 2.78(2) 6_657 ?
K5 O89 2.920(19) 6_657 ?
K5 O101 2.924(19) 6_657 ?
K5 O8W 3.10(3) . ?
K5 O911 3.322(18) 6_657 ?
K5 W8 3.641(7) 6_657 ?
K5 W10 3.839(7) 6_657 ?
K6 O4T 2.68(2) 7_566 ?
K6 O19T 2.74(2) 6_557 ?
K6 O26W 2.82(5) . ?
K6 O4W 2.87(3) . ?
K6 O1W 3.01(3) . ?
K6 K2 4.392(11) 6_557 ?
K7 O27W 2.75(5) . ?
K7 O9W 2.78(2) . ?
K7 O16T 2.85(2) 3_656 ?
K7 O11W 2.91(3) 6_557 ?
K7 O20W 3.00(5) . ?
K7 O18T 3.06(2) 3_656 ?
K7 O168 3.09(2) 3_656 ?
K7 W16 3.791(11) 3_656 ?
K7 W18 3.878(11) 3_656 ?
K7 K9 4.369(13) . ?
K7 K12 4.62(2) 3_656 ?
K8 O17W 2.82(3) 6_557 ?
K8 O14T 2.83(2) 4_456 ?
K8 O15W 2.86(3) 6_557 ?
K8 O3T 2.97(2) 6_557 ?
K8 O23 3.03(2) 6_557 ?
K8 O12W 3.17(3) 6_557 ?
K8 O10W 3.25(3) 4_456 ?
K8 W2A 3.749(17) 6_557 ?
K8 W3 3.941(8) 6_557 ?
K8 K9 3.959(12) 6_557 ?
K9 O15W 2.80(3) . ?
K9 O10W 2.83(3) 7_566 ?
K9 O16T 2.83(2) 3_656 ?
K9 O12W 2.94(3) . ?
K9 O18W 3.18(3) 7_566 ?
K9 K10 3.902(17) 7_566 ?
K9 K8 3.959(12) 6_657 ?
K10 O28W 2.67(6) . ?
K10 O29W 2.80(4) . ?
K10 O7T 2.86(3) 4_556 ?
K10 O10W 3.13(3) . ?
K10 O24W 3.44(5) 2_654 ?
K10 K9 3.902(17) 7_565 ?
K10 K12 4.53(2) . ?
K11 O22W 2.81(5) . ?
K11 O24W 2.83(5) 6_557 ?
K11 O19W 2.90(4) . ?
K11 K12 4.09(2) 5_656 ?
K11 K4 4.414(17) 6_557 ?
K12 O9W 2.77(3) 3_646 ?
K12 O21W 2.80(4) . ?
K12 O24W 2.89(5) 2_654 ?
K12 O25W 3.21(5) . ?
K12 K11 4.09(2) 5_656 ?
K12 K7 4.62(2) 3_646 ?
O3W K3 3.03(3) 6_557 ?
O6W K1 2.73(2) 6_657 ?
O9W K12 2.77(3) 3_656 ?
O10W K9 2.83(3) 7_565 ?
O10W K8 3.25(3) 4_556 ?
O11W K7 2.91(3) 6_657 ?
O12W K8 3.17(3) 6_657 ?
O15W K8 2.86(3) 6_657 ?
O17W K8 2.82(3) 6_657 ?
O18W K9 3.18(3) 7_565 ?
O24W K11 2.83(5) 6_657 ?
O24W K12 2.89(5) 2_655 ?
O24W K10 3.44(5) 2_655 ?
O31W W1A 2.44(6) 3_646 ?
